data_4337747
loop_
_publ_author_name
'Rathgeb, Anna'
'B\"ohm, Andreas'
'Novak, Maria S.'
'Gavriluta, Anatolie'
'D\"om\"ot\"or, Orsolya'
'Tommasino, Jean Bernard'
'Enyedy, Eva A.'
'Shova, Sergiu'
'Meier, Samuel'
'Jakupec, Michael A.'
'Luneau, Dominique'
'Arion, Vladimir B.'

_publ_section_title
;
 Ruthenium-Nitrosyl Complexes with Glycine, l-Alanine, l-Valine,
 l-Proline, d-Proline, l-Serine, l-Threonine, and l-Tyrosine: Synthesis,
 X-ray Diffraction Structures, Spectroscopic and Electrochemical
 Properties, and Antiproliferative Activity.
;
_journal_issue 5
_journal_name_full 'Inorganic chemistry'
_journal_page_first 2718
_journal_page_last 2729
_journal_paper_doi 10.1021/ic4031359
_journal_volume 53
_journal_year 2014
_chemical_absolute_configuration ad
_chemical_formula_moiety '6(C16 H36 N), 6(C3 H6 Cl3 N2 O3 Ru), H2 O'
_chemical_formula_sum 'C114 H254 Cl18 N18 O19 Ru6'
_chemical_formula_weight 3425.87
_chemical_name_systematic
; 
Tetrabutylammonium trichlorido-L-alaninato-nitrosyl-ruthenate(III) 
;
_space_group_IT_number 4
_symmetry_cell_setting monoclinic
_symmetry_space_group_name_Hall 'P 2yb'
_symmetry_space_group_name_H-M 'P 1 21 1'
_atom_sites_solution_hydrogens geom
_atom_sites_solution_primary direct
_atom_sites_solution_secondary difmap
_audit_creation_method SHELXL-97
_cell_angle_alpha 90.00
_cell_angle_beta 91.371(3)
_cell_angle_gamma 90.00
_cell_formula_units_Z 2
_cell_length_a 15.3062(8)
_cell_length_b 17.0885(8)
_cell_length_c 31.3660(16)
_cell_measurement_reflns_used 9957
_cell_measurement_temperature 100(2)
_cell_measurement_theta_max 25.21
_cell_measurement_theta_min 2.39
_cell_volume 8201.7(7)
_computing_structure_refinement 'SHELXL-97 (Sheldrick, 2008)'
_computing_structure_solution 'SHELXS-97 (Sheldrick, 2008)'
_diffrn_ambient_temperature 100(2)
_diffrn_measured_fraction_theta_full 0.999
_diffrn_measured_fraction_theta_max 0.999
_diffrn_measurement_device_type 'Bruker X8 APEXII CCD'
_diffrn_measurement_method '\f and \w scans'
_diffrn_radiation_monochromator graphite
_diffrn_radiation_source 'fine-focus sealed tube'
_diffrn_radiation_type MoK\a
_diffrn_radiation_wavelength 0.71073
_diffrn_reflns_av_R_equivalents 0.0704
_diffrn_reflns_av_sigmaI/netI 0.0446
_diffrn_reflns_limit_h_max 18
_diffrn_reflns_limit_h_min -18
_diffrn_reflns_limit_k_max 20
_diffrn_reflns_limit_k_min -20
_diffrn_reflns_limit_l_max 37
_diffrn_reflns_limit_l_min -37
_diffrn_reflns_number 206050
_diffrn_reflns_theta_full 25.00
_diffrn_reflns_theta_max 25.00
_diffrn_reflns_theta_min 1.76
_exptl_absorpt_coefficient_mu 0.890
_exptl_absorpt_correction_T_max 0.9569
_exptl_absorpt_correction_T_min 0.8421
_exptl_absorpt_correction_type multi-scan
_exptl_absorpt_process_details SADABS
_exptl_crystal_colour orange
_exptl_crystal_density_diffrn 1.387
_exptl_crystal_density_method 'not measured'
_exptl_crystal_description block
_exptl_crystal_F_000 3572
_exptl_crystal_size_max 0.20
_exptl_crystal_size_mid 0.15
_exptl_crystal_size_min 0.05
_refine_diff_density_max 1.755
_refine_diff_density_min -1.316
_refine_diff_density_rms 0.126
_refine_ls_abs_structure_details 'Flack H D (1983), Acta Cryst. A39, 876-881'
_refine_ls_abs_structure_Flack 0.02(3)
_refine_ls_extinction_method none
_refine_ls_goodness_of_fit_ref 1.132
_refine_ls_hydrogen_treatment mixed
_refine_ls_matrix_type full
_refine_ls_number_parameters 1571
_refine_ls_number_reflns 28599
_refine_ls_number_restraints 65
_refine_ls_restrained_S_all 1.131
_refine_ls_R_factor_all 0.0634
_refine_ls_R_factor_gt 0.0566
_refine_ls_shift/su_max 0.001
_refine_ls_shift/su_mean 0.000
_refine_ls_structure_factor_coef Fsqd
_refine_ls_weighting_details 'calc w=1/[\s^2^(Fo^2^)+(0.0284P)^2^+61.9370P] where P=(Fo^2^+2Fc^2^)/3'
_refine_ls_weighting_scheme calc
_refine_ls_wR_factor_gt 0.1304
_refine_ls_wR_factor_ref 0.1346
_reflns_number_gt 26347
_reflns_number_total 28599
_reflns_threshold_expression >2sigma(I)
_cod_data_source_file ic4031359_si_002.cif
_cod_data_source_block anbo007
_cod_original_sg_symbol_H-M P21
_cod_database_code 4337747

loop_
_symmetry_equiv_pos_as_xyz
'x, y, z'
'-x, y+1/2, -z'

loop_
_atom_site_label
_atom_site_type_symbol
_atom_site_fract_x
_atom_site_fract_y
_atom_site_fract_z
_atom_site_U_iso_or_equiv
_atom_site_adp_type
_atom_site_occupancy
_atom_site_symmetry_multiplicity
_atom_site_calc_flag
_atom_site_refinement_flags
_atom_site_disorder_assembly
_atom_site_disorder_group
Ru1 Ru 0.72310(4) 0.79559(10) 0.124513(19) 0.01516(13) Uani 1 1 d . . .
Cl1 Cl 0.73122(12) 0.72540(14) 0.05936(6) 0.0194(4) Uani 1 1 d . . .
Cl2 Cl 0.85789(11) 0.85735(14) 0.11018(6) 0.0179(4) Uani 1 1 d . . .
Cl3 Cl 0.58153(12) 0.74770(15) 0.13804(6) 0.0250(4) Uani 1 1 d . . .
O1 O 0.6632(3) 0.8831(4) 0.09261(16) 0.0221(12) Uani 1 1 d . . .
O2 O 0.5904(4) 0.9950(4) 0.09811(19) 0.0330(15) Uani 1 1 d . . .
O3 O 0.7830(4) 0.6674(4) 0.17705(18) 0.0328(15) Uani 1 1 d . . .
N1 N 0.7109(4) 0.8763(4) 0.1736(2) 0.0205(14) Uani 1 1 d . . .
H1A H 0.6975 0.8505 0.1983 0.025 Uiso 1 1 calc R . .
H1B H 0.7633 0.9016 0.1780 0.025 Uiso 1 1 calc R . .
N2 N 0.7646(4) 0.7213(4) 0.15521(18) 0.0169(13) Uani 1 1 d . . .
C1 C 0.6416(5) 0.9350(5) 0.1635(2) 0.0224(18) Uani 1 1 d . . .
H1 H 0.5858 0.9144 0.1751 0.027 Uiso 1 1 calc R . .
C2 C 0.6291(5) 0.9405(5) 0.1150(3) 0.0222(18) Uani 1 1 d . . .
C3 C 0.6590(7) 1.0135(6) 0.1844(3) 0.035(2) Uani 1 1 d . . .
H3A H 0.6663 1.0064 0.2153 0.052 Uiso 1 1 calc R . .
H3B H 0.6096 1.0486 0.1785 0.052 Uiso 1 1 calc R . .
H3C H 0.7123 1.0363 0.1730 0.052 Uiso 1 1 calc R . .
Ru2 Ru 0.82402(4) 0.80807(10) 0.290404(19) 0.01724(14) Uani 1 1 d . . .
Cl4 Cl 0.89406(12) 0.81060(15) 0.22393(6) 0.0232(4) Uani 1 1 d . . .
Cl5 Cl 0.68335(12) 0.78028(15) 0.25945(6) 0.0233(4) Uani 1 1 d . . .
Cl6 Cl 0.95211(12) 0.84872(15) 0.32709(6) 0.0250(4) Uani 1 1 d . . .
O4 O 0.7940(3) 0.9181(3) 0.28075(16) 0.0159(11) Uani 1 1 d . . .
O5 O 0.7221(4) 1.0236(4) 0.3039(2) 0.0328(15) Uani 1 1 d . . .
O6 O 0.8594(4) 0.6435(4) 0.30255(19) 0.0322(15) Uani 1 1 d . . .
N3 N 0.7606(4) 0.8294(4) 0.3470(2) 0.0204(14) Uani 1 1 d . . .
H3D H 0.7144 0.7954 0.3492 0.025 Uiso 1 1 calc R . .
H3E H 0.7986 0.8203 0.3696 0.025 Uiso 1 1 calc R . .
N4 N 0.8468(4) 0.7104(6) 0.2984(2) 0.034(2) Uani 1 1 d . . .
C4 C 0.7275(5) 0.9118(5) 0.3495(3) 0.0237(18) Uani 1 1 d . . .
H4 H 0.6627 0.9102 0.3528 0.028 Uiso 1 1 calc R . .
C5 C 0.7474(5) 0.9578(5) 0.3090(3) 0.0230(18) Uani 1 1 d . . .
C6 C 0.7679(6) 0.9543(6) 0.3876(3) 0.032(2) Uani 1 1 d . . .
H6A H 0.7554 0.9253 0.4138 0.049 Uiso 1 1 calc R . .
H6B H 0.7431 1.0070 0.3894 0.049 Uiso 1 1 calc R . .
H6C H 0.8313 0.9579 0.3844 0.049 Uiso 1 1 calc R . .
Ru3 Ru 0.29335(4) 0.22484(10) 0.206957(19) 0.01766(14) Uani 1 1 d . . .
Cl7 Cl 0.28545(13) 0.15271(15) 0.27117(6) 0.0241(4) Uani 1 1 d . . .
Cl8 Cl 0.42581(14) 0.16511(16) 0.18674(7) 0.0315(5) Uani 1 1 d . . .
Cl9 Cl 0.16685(11) 0.29656(15) 0.22566(6) 0.0217(4) Uani 1 1 d . . .
O7 O 0.3647(3) 0.3026(3) 0.23957(15) 0.0172(11) Uani 1 1 d . . .
O8 O 0.4536(4) 0.4064(4) 0.2348(2) 0.0315(14) Uani 1 1 d . . .
O9 O 0.1840(5) 0.1210(5) 0.1576(2) 0.051(2) Uani 1 1 d . . .
N5 N 0.3128(4) 0.3045(4) 0.1590(2) 0.0228(14) Uani 1 1 d . . .
H5A H 0.3343 0.2790 0.1357 0.027 Uiso 1 1 calc R . .
H5B H 0.2601 0.3266 0.1511 0.027 Uiso 1 1 calc R . .
N6 N 0.2293(4) 0.1616(4) 0.1776(2) 0.0256(16) Uani 1 1 d . . .
C7 C 0.3746(5) 0.3673(5) 0.1724(2) 0.0190(16) Uani 1 1 d U . .
H7 H 0.4285 0.3621 0.1552 0.023 Uiso 1 1 calc R . .
C8 C 0.4008(5) 0.3594(6) 0.2192(3) 0.027(2) Uani 1 1 d . . .
C9 C 0.3341(6) 0.4470(5) 0.1630(3) 0.029(2) Uani 1 1 d . . .
H9A H 0.3175 0.4501 0.1327 0.044 Uiso 1 1 calc R . .
H9B H 0.3766 0.4881 0.1700 0.044 Uiso 1 1 calc R . .
H9C H 0.2821 0.4539 0.1802 0.044 Uiso 1 1 calc R . .
Ru4 Ru 0.20454(4) 0.29472(10) 0.37556(2) 0.02340(16) Uani 1 1 d . . .
Cl10 Cl 0.13995(14) 0.28505(18) 0.44314(6) 0.0364(5) Uani 1 1 d . . .
Cl11 Cl 0.35008(13) 0.27188(16) 0.40222(6) 0.0268(4) Uani 1 1 d . . .
Cl12 Cl 0.07103(13) 0.33158(18) 0.34338(7) 0.0372(6) Uani 1 1 d . . .
O10 O 0.2273(4) 0.4074(4) 0.38867(17) 0.0255(13) Uani 1 1 d . . .
O11 O 0.3034(4) 0.5111(4) 0.3702(2) 0.0339(15) Uani 1 1 d . . .
O12 O 0.1811(4) 0.1297(4) 0.3605(2) 0.0351(15) Uani 1 1 d . . .
N7 N 0.2612(4) 0.3251(4) 0.3183(2) 0.0258(16) Uani 1 1 d . . .
H7A H 0.3062 0.2911 0.3128 0.031 Uiso 1 1 calc R . .
H7B H 0.2203 0.3208 0.2964 0.031 Uiso 1 1 calc R . .
N8 N 0.1887(4) 0.1979(5) 0.3650(2) 0.0274(17) Uani 1 1 d . . .
C10 C 0.2957(5) 0.4072(5) 0.3197(2) 0.0199(17) Uani 1 1 d . . .
H10 H 0.3606 0.4051 0.3170 0.024 Uiso 1 1 calc R . .
C11 C 0.2758(5) 0.4451(5) 0.3619(3) 0.0235(18) Uani 1 1 d U . .
C12 C 0.2584(6) 0.4583(5) 0.2843(3) 0.029(2) Uani 1 1 d . . .
H12A H 0.2707 0.4345 0.2566 0.043 Uiso 1 1 calc R . .
H12B H 0.2853 0.5103 0.2859 0.043 Uiso 1 1 calc R . .
H12C H 0.1951 0.4632 0.2874 0.043 Uiso 1 1 calc R . .
Ru5 Ru 0.18486(4) 0.37219(10) 0.041647(19) 0.01581(14) Uani 1 1 d . . .
Cl13 Cl 0.13218(13) 0.35851(16) 0.11172(6) 0.0283(5) Uani 1 1 d . . .
Cl14 Cl 0.33474(12) 0.34620(14) 0.06066(6) 0.0196(4) Uani 1 1 d . . .
Cl15 Cl 0.04611(13) 0.41213(16) 0.01622(7) 0.0274(5) Uani 1 1 d . . .
O13 O 0.2111(4) 0.4840(3) 0.05536(17) 0.0226(12) Uani 1 1 d . . .
O14 O 0.2718(4) 0.5940(3) 0.0320(2) 0.0296(14) Uani 1 1 d . . .
O15 O 0.1551(4) 0.2075(4) 0.02734(18) 0.0276(13) Uani 1 1 d . . .
N9 N 0.2313(4) 0.4051(4) -0.01720(19) 0.0173(14) Uani 1 1 d U . .
H9D H 0.2771 0.3731 -0.0242 0.021 Uiso 1 1 calc R . .
H9E H 0.1878 0.3988 -0.0376 0.021 Uiso 1 1 calc R . .
N10 N 0.1686(4) 0.2744(4) 0.03248(18) 0.0128(13) Uani 1 1 d U . .
C13 C 0.2609(5) 0.4875(4) -0.0172(2) 0.0170(16) Uani 1 1 d . . .
H13 H 0.3246 0.4883 -0.0236 0.020 Uiso 1 1 calc R . .
C14 C 0.2486(5) 0.5265(5) 0.0267(3) 0.0221(18) Uani 1 1 d . . .
C15 C 0.2120(6) 0.5342(5) -0.0516(3) 0.029(2) Uani 1 1 d . . .
H15A H 0.2201 0.5094 -0.0794 0.044 Uiso 1 1 calc R . .
H15B H 0.2349 0.5877 -0.0522 0.044 Uiso 1 1 calc R . .
H15C H 0.1496 0.5354 -0.0453 0.044 Uiso 1 1 calc R . .
Ru6 Ru 0.71600(4) 0.70787(10) 0.45172(2) 0.02892(17) Uani 1 1 d . . .
Cl16 Cl 0.73707(15) 0.64067(19) 0.38716(7) 0.0414(6) Uani 1 1 d . . .
Cl17 Cl 0.58381(16) 0.6413(2) 0.46446(9) 0.0471(6) Uani 1 1 d . . .
Cl18 Cl 0.84257(13) 0.78384(17) 0.43945(6) 0.0318(5) Uani 1 1 d . . .
O16 O 0.6467(3) 0.7863(4) 0.41728(17) 0.0301(14) Uani 1 1 d . . .
O17 O 0.5625(4) 0.8912(4) 0.4187(2) 0.0425(18) Uani 1 1 d . . .
O18 O 0.8178(5) 0.6071(4) 0.5061(2) 0.0487(19) Uani 1 1 d . . .
N11 N 0.6856(4) 0.7880(5) 0.4988(2) 0.0302(17) Uani 1 1 d . . .
H11K H 0.6716 0.7615 0.5232 0.036 Uiso 1 1 calc R . .
H11L H 0.7338 0.8185 0.5049 0.036 Uiso 1 1 calc R . .
N12 N 0.7752(5) 0.6449(5) 0.4842(2) 0.0313(18) Uani 1 1 d . . .
C16 C 0.6132(7) 0.8379(5) 0.4860(3) 0.034(2) Uani 1 1 d . . .
H16 H 0.5584 0.8134 0.4964 0.041 Uiso 1 1 calc R . .
C17 C 0.6065(6) 0.8417(6) 0.4367(3) 0.038(2) Uani 1 1 d . . .
C18 C 0.6206(9) 0.9175(7) 0.5054(3) 0.060(3) Uani 1 1 d . . .
H18A H 0.6258 0.9128 0.5365 0.090 Uiso 1 1 calc R . .
H18B H 0.5684 0.9481 0.4978 0.090 Uiso 1 1 calc R . .
H18C H 0.6725 0.9439 0.4947 0.090 Uiso 1 1 calc R . .
N13 N 0.0301(5) 0.5718(6) 0.4228(3) 0.048(2) Uani 1 1 d D B .
C19 C 0.0685(7) 0.5098(8) 0.4534(3) 0.060(3) Uani 1 1 d D . .
H19A H 0.1241 0.5270 0.4647 0.072 Uiso 0.50 1 d PR A 1
H19B H 0.0774 0.4623 0.4377 0.072 Uiso 0.50 1 d PR A 1
H19C H 0.1278 0.5230 0.4610 0.072 Uiso 0.50 1 d PR A 2
H19D H 0.0685 0.4601 0.4391 0.072 Uiso 0.50 1 d PR A 2
C20 C 0.0076(9) 0.4939(7) 0.4889(3) 0.079(5) Uiso 0.50 1 d PD B 1
H20A H -0.0149 0.4398 0.4859 0.095 Uiso 0.50 1 calc PR B 1
H20B H -0.0428 0.5299 0.4861 0.095 Uiso 0.50 1 calc PR B 1
C21 C 0.0473(11) 0.5029(12) 0.5327(2) 0.043(5) Uiso 0.50 1 d PD B 1
H21A H 0.0598 0.5590 0.5377 0.051 Uiso 0.50 1 calc PR B 1
H21B H 0.1038 0.4746 0.5338 0.051 Uiso 0.50 1 calc PR B 1
C22 C -0.0080(15) 0.4734(17) 0.5679(4) 0.061(7) Uiso 0.50 1 d PD B 1
H22A H 0.0235 0.4798 0.5953 0.091 Uiso 0.50 1 calc PR B 1
H22B H -0.0211 0.4178 0.5633 0.091 Uiso 0.50 1 calc PR B 1
H22C H -0.0627 0.5032 0.5683 0.091 Uiso 0.50 1 calc PR B 1
C20X C 0.0166(14) 0.5050(14) 0.4931(6) 0.079(5) Uiso 0.50 1 d PD B 2
H20C H 0.0166 0.5571 0.5068 0.095 Uiso 0.50 1 calc PR B 2
H20D H -0.0446 0.4921 0.4850 0.095 Uiso 0.50 1 calc PR B 2
C21X C 0.0491(11) 0.4461(10) 0.5250(4) 0.036(4) Uiso 0.50 1 d PD B 2
H21C H 0.1098 0.4599 0.5336 0.043 Uiso 0.50 1 calc PR B 2
H21D H 0.0507 0.3942 0.5110 0.043 Uiso 0.50 1 calc PR B 2
C22X C -0.0042(12) 0.4398(12) 0.5641(4) 0.039(5) Uiso 0.50 1 d PD B 2
H22D H 0.0212 0.3998 0.5831 0.058 Uiso 0.50 1 calc PR B 2
H22E H -0.0642 0.4251 0.5561 0.058 Uiso 0.50 1 calc PR B 2
H22F H -0.0044 0.4903 0.5789 0.058 Uiso 0.50 1 calc PR B 2
C23 C 0.0187(7) 0.6487(8) 0.4461(4) 0.055(3) Uani 1 1 d . . .
H23A H -0.0068 0.6870 0.4256 0.066 Uiso 1 1 calc R B .
H23B H -0.0246 0.6406 0.4687 0.066 Uiso 1 1 calc R . .
C24 C 0.0989(6) 0.6848(7) 0.4664(4) 0.049(3) Uani 1 1 d . B .
H24A H 0.1418 0.6968 0.4442 0.059 Uiso 1 1 calc R . .
H24B H 0.1262 0.6473 0.4868 0.059 Uiso 1 1 calc R . .
C25 C 0.0751(8) 0.7591(9) 0.4896(5) 0.075(4) Uani 1 1 d . . .
H25A H 0.0476 0.7958 0.4688 0.090 Uiso 1 1 calc R B .
H25B H 0.0310 0.7464 0.5111 0.090 Uiso 1 1 calc R . .
C26 C 0.1504(8) 0.7995(8) 0.5114(5) 0.070(4) Uani 1 1 d . B .
H26A H 0.1293 0.8458 0.5265 0.105 Uiso 1 1 calc R . .
H26B H 0.1928 0.8155 0.4902 0.105 Uiso 1 1 calc R . .
H26C H 0.1785 0.7637 0.5319 0.105 Uiso 1 1 calc R . .
C27 C 0.0939(6) 0.5781(7) 0.3860(3) 0.048(3) Uani 1 1 d . . .
H27A H 0.1512 0.5966 0.3973 0.058 Uiso 1 1 calc R B .
H27B H 0.1025 0.5255 0.3736 0.058 Uiso 1 1 calc R . .
C28 C 0.0627(6) 0.6330(7) 0.3512(4) 0.049(3) Uani 1 1 d . B .
H28A H 0.0083 0.6122 0.3378 0.058 Uiso 1 1 calc R . .
H28B H 0.0493 0.6846 0.3638 0.058 Uiso 1 1 calc R . .
C29 C 0.1304(7) 0.6431(7) 0.3176(3) 0.048(3) Uani 1 1 d . . .
H29A H 0.1506 0.5907 0.3085 0.057 Uiso 1 1 calc R B .
H29B H 0.1814 0.6710 0.3303 0.057 Uiso 1 1 calc R . .
C30 C 0.0978(7) 0.6879(5) 0.2784(3) 0.044(3) Uani 1 1 d . B .
H30A H 0.1452 0.6929 0.2582 0.066 Uiso 1 1 calc R . .
H30B H 0.0784 0.7402 0.2870 0.066 Uiso 1 1 calc R . .
H30C H 0.0488 0.6597 0.2650 0.066 Uiso 1 1 calc R . .
C31 C -0.0598(7) 0.5469(8) 0.4072(3) 0.053(3) Uani 1 1 d . . .
H31A H -0.0979 0.5433 0.4322 0.064 Uiso 1 1 calc R B .
H31B H -0.0838 0.5889 0.3885 0.064 Uiso 1 1 calc R . .
C32 C -0.0666(7) 0.4716(9) 0.3833(4) 0.061(3) Uani 1 1 d . B .
H32A H -0.0436 0.4284 0.4013 0.073 Uiso 1 1 calc R . .
H32B H -0.0311 0.4745 0.3574 0.073 Uiso 1 1 calc R . .
C33 C -0.1615(7) 0.4553(9) 0.3707(4) 0.063(4) Uani 1 1 d . . .
H33A H -0.1842 0.4991 0.3530 0.076 Uiso 1 1 calc R B .
H33B H -0.1966 0.4528 0.3968 0.076 Uiso 1 1 calc R . .
C34 C -0.1730(9) 0.3790(10) 0.3459(5) 0.086(5) Uani 1 1 d . B .
H34A H -0.2348 0.3718 0.3381 0.129 Uiso 1 1 calc R . .
H34B H -0.1530 0.3351 0.3637 0.129 Uiso 1 1 calc R . .
H34C H -0.1385 0.3811 0.3200 0.129 Uiso 1 1 calc R . .
N14 N 0.5302(4) 0.5877(4) 0.3017(2) 0.0264(16) Uani 1 1 d . . .
C35 C 0.6226(5) 0.5825(5) 0.2867(3) 0.029(2) Uani 1 1 d . . .
H35A H 0.6388 0.6339 0.2746 0.035 Uiso 1 1 calc R . .
H35B H 0.6615 0.5730 0.3118 0.035 Uiso 1 1 calc R . .
C36 C 0.6402(6) 0.5209(6) 0.2541(3) 0.032(2) Uani 1 1 d . . .
H36A H 0.6064 0.5324 0.2276 0.039 Uiso 1 1 calc R . .
H36B H 0.6211 0.4693 0.2649 0.039 Uiso 1 1 calc R . .
C37 C 0.7362(5) 0.5179(6) 0.2447(3) 0.031(2) Uani 1 1 d . . .
H37A H 0.7686 0.4975 0.2701 0.037 Uiso 1 1 calc R . .
H37B H 0.7573 0.5717 0.2393 0.037 Uiso 1 1 calc R . .
C38 C 0.7559(6) 0.4667(6) 0.2064(3) 0.040(2) Uani 1 1 d . . .
H38A H 0.8190 0.4665 0.2018 0.061 Uiso 1 1 calc R . .
H38B H 0.7253 0.4874 0.1811 0.061 Uiso 1 1 calc R . .
H38C H 0.7361 0.4131 0.2118 0.061 Uiso 1 1 calc R . .
C39 C 0.5060(6) 0.5128(6) 0.3251(3) 0.030(2) Uani 1 1 d . . .
H39A H 0.4465 0.5193 0.3362 0.035 Uiso 1 1 calc R . .
H39B H 0.5036 0.4695 0.3041 0.035 Uiso 1 1 calc R . .
C40 C 0.5657(7) 0.4885(7) 0.3615(3) 0.043(3) Uani 1 1 d . . .
H40A H 0.5755 0.5334 0.3810 0.052 Uiso 1 1 calc R . .
H40B H 0.6229 0.4724 0.3504 0.052 Uiso 1 1 calc R . .
C41 C 0.5261(7) 0.4215(6) 0.3857(3) 0.042(3) Uani 1 1 d . . .
H41A H 0.5160 0.3770 0.3660 0.051 Uiso 1 1 calc R . .
H41B H 0.4687 0.4379 0.3966 0.051 Uiso 1 1 calc R . .
C42 C 0.5842(9) 0.3953(9) 0.4226(4) 0.070(4) Uani 1 1 d . . .
H42A H 0.5560 0.3522 0.4376 0.104 Uiso 1 1 calc R . .
H42B H 0.5937 0.4391 0.4423 0.104 Uiso 1 1 calc R . .
H42C H 0.6404 0.3777 0.4118 0.104 Uiso 1 1 calc R . .
C43 C 0.5244(6) 0.6566(6) 0.3313(3) 0.030(2) Uani 1 1 d . . .
H43A H 0.5475 0.7032 0.3167 0.037 Uiso 1 1 calc R . .
H43B H 0.5628 0.6465 0.3566 0.037 Uiso 1 1 calc R . .
C44 C 0.4327(6) 0.6756(6) 0.3467(3) 0.039(2) Uani 1 1 d . . .
H44A H 0.3941 0.6876 0.3218 0.047 Uiso 1 1 calc R . .
H44B H 0.4086 0.6292 0.3613 0.047 Uiso 1 1 calc R . .
C45 C 0.4335(7) 0.7437(7) 0.3768(3) 0.046(3) Uani 1 1 d . . .
H45A H 0.4564 0.7903 0.3620 0.056 Uiso 1 1 calc R . .
H45B H 0.4733 0.7321 0.4013 0.056 Uiso 1 1 calc R . .
C46 C 0.3433(8) 0.7619(7) 0.3930(4) 0.055(3) Uani 1 1 d . . .
H46A H 0.3467 0.8068 0.4124 0.082 Uiso 1 1 calc R . .
H46B H 0.3209 0.7163 0.4083 0.082 Uiso 1 1 calc R . .
H46C H 0.3039 0.7743 0.3689 0.082 Uiso 1 1 calc R . .
C47 C 0.4656(5) 0.5954(5) 0.2639(3) 0.0256(19) Uani 1 1 d . . .
H47A H 0.4716 0.5490 0.2454 0.031 Uiso 1 1 calc R . .
H47B H 0.4055 0.5953 0.2749 0.031 Uiso 1 1 calc R . .
C48 C 0.4771(6) 0.6680(5) 0.2371(3) 0.0280(19) Uani 1 1 d . . .
H48A H 0.5369 0.6690 0.2257 0.034 Uiso 1 1 calc R . .
H48B H 0.4696 0.7152 0.2550 0.034 Uiso 1 1 calc R . .
C49 C 0.4100(6) 0.6687(6) 0.2001(3) 0.036(2) Uani 1 1 d . . .
H49A H 0.4219 0.7142 0.1816 0.043 Uiso 1 1 calc R . .
H49B H 0.4174 0.6208 0.1829 0.043 Uiso 1 1 calc R . .
C50 C 0.3164(7) 0.6731(9) 0.2142(5) 0.077(5) Uani 1 1 d . . .
H50A H 0.2771 0.6736 0.1891 0.116 Uiso 1 1 calc R . .
H50B H 0.3080 0.7210 0.2308 0.116 Uiso 1 1 calc R . .
H50C H 0.3034 0.6275 0.2319 0.116 Uiso 1 1 calc R . .
N15 N 0.0196(4) 0.6309(4) 0.1095(2) 0.0210(15) Uani 1 1 d . . .
C51 C 0.0663(5) 0.6361(5) 0.0678(2) 0.0220(17) Uani 1 1 d . . .
H51A H 0.0679 0.5832 0.0549 0.026 Uiso 1 1 calc R . .
H51B H 0.1274 0.6524 0.0737 0.026 Uiso 1 1 calc R . .
C52 C 0.0251(6) 0.6927(6) 0.0353(3) 0.033(2) Uani 1 1 d . . .
H52A H -0.0307 0.6704 0.0243 0.040 Uiso 1 1 calc R . .
H52B H 0.0117 0.7427 0.0498 0.040 Uiso 1 1 calc R . .
C53 C 0.0837(7) 0.7090(7) -0.0016(3) 0.045(3) Uani 1 1 d . . .
H53A H 0.0488 0.7344 -0.0247 0.054 Uiso 1 1 calc R . .
H53B H 0.1054 0.6586 -0.0128 0.054 Uiso 1 1 calc R . .
C54 C 0.1617(8) 0.7609(7) 0.0096(4) 0.066(4) Uani 1 1 d . . .
H54A H 0.1961 0.7696 -0.0159 0.099 Uiso 1 1 calc R . .
H54B H 0.1983 0.7352 0.0316 0.099 Uiso 1 1 calc R . .
H54C H 0.1411 0.8112 0.0204 0.099 Uiso 1 1 calc R . .
C55 C -0.0758(5) 0.6086(5) 0.1016(3) 0.0239(18) Uani 1 1 d . . .
H55A H -0.1052 0.6073 0.1293 0.029 Uiso 1 1 calc R . .
H55B H -0.1041 0.6501 0.0841 0.029 Uiso 1 1 calc R . .
C56 C -0.0906(6) 0.5316(5) 0.0797(3) 0.030(2) Uani 1 1 d . . .
H56A H -0.0545 0.4907 0.0939 0.036 Uiso 1 1 calc R . .
H56B H -0.0731 0.5354 0.0496 0.036 Uiso 1 1 calc R . .
C57 C -0.1868(6) 0.5095(6) 0.0816(3) 0.037(2) Uani 1 1 d . . .
H57A H -0.2224 0.5496 0.0664 0.045 Uiso 1 1 calc R . .
H57B H -0.2047 0.5085 0.1117 0.045 Uiso 1 1 calc R . .
C58 C -0.2040(7) 0.4296(6) 0.0613(4) 0.045(3) Uani 1 1 d . . .
H58A H -0.2663 0.4170 0.0629 0.068 Uiso 1 1 calc R . .
H58B H -0.1697 0.3897 0.0766 0.068 Uiso 1 1 calc R . .
H58C H -0.1870 0.4308 0.0314 0.068 Uiso 1 1 calc R . .
C59 C 0.0650(5) 0.5695(5) 0.1367(2) 0.0213(17) Uani 1 1 d U . .
H59A H 0.0722 0.5215 0.1194 0.026 Uiso 1 1 calc R . .
H59B H 0.1241 0.5887 0.1448 0.026 Uiso 1 1 calc R . .
C60 C 0.0176(6) 0.5483(5) 0.1768(3) 0.0272(19) Uani 1 1 d . . .
H60A H 0.0016 0.5971 0.1917 0.033 Uiso 1 1 calc R . .
H60B H -0.0373 0.5208 0.1687 0.033 Uiso 1 1 calc R . .
C61 C 0.0699(6) 0.4978(6) 0.2067(3) 0.036(2) Uani 1 1 d . . .
H61A H 0.1228 0.5267 0.2164 0.043 Uiso 1 1 calc R . .
H61B H 0.0892 0.4506 0.1912 0.043 Uiso 1 1 calc R . .
C62 C 0.0192(6) 0.4727(6) 0.2453(3) 0.038(2) Uani 1 1 d . . .
H62A H 0.0568 0.4406 0.2640 0.057 Uiso 1 1 calc R . .
H62B H -0.0320 0.4422 0.2360 0.057 Uiso 1 1 calc R . .
H62C H 0.0001 0.5192 0.2609 0.057 Uiso 1 1 calc R . .
C63 C 0.0210(5) 0.7098(5) 0.1323(3) 0.0254(18) Uani 1 1 d . . .
H63A H -0.0166 0.7463 0.1156 0.030 Uiso 1 1 calc R . .
H63B H -0.0060 0.7028 0.1604 0.030 Uiso 1 1 calc R . .
C64 C 0.1079(6) 0.7478(6) 0.1394(4) 0.045(3) Uani 1 1 d . . .
H64A H 0.1355 0.7558 0.1115 0.054 Uiso 1 1 calc R . .
H64B H 0.1460 0.7123 0.1565 0.054 Uiso 1 1 calc R . .
C65 C 0.1020(6) 0.8250(6) 0.1619(3) 0.042(3) Uani 1 1 d . . .
H65A H 0.0630 0.8597 0.1448 0.051 Uiso 1 1 calc R . .
H65B H 0.0744 0.8164 0.1897 0.051 Uiso 1 1 calc R . .
C66 C 0.1860(6) 0.8655(7) 0.1694(4) 0.058(3) Uani 1 1 d . . .
H66A H 0.1757 0.9150 0.1843 0.087 Uiso 1 1 calc R . .
H66B H 0.2131 0.8762 0.1420 0.087 Uiso 1 1 calc R . .
H66C H 0.2249 0.8324 0.1869 0.087 Uiso 1 1 calc R . .
N16 N 0.4920(4) 0.0784(5) 0.3528(2) 0.0305(18) Uani 1 1 d . . .
C67 C 0.5109(5) 0.0067(6) 0.3256(3) 0.031(2) Uani 1 1 d . . .
H67A H 0.5717 0.0106 0.3157 0.037 Uiso 1 1 calc R . .
H67B H 0.5075 -0.0403 0.3439 0.037 Uiso 1 1 calc R . .
C68 C 0.4509(5) -0.0054(6) 0.2869(3) 0.034(2) Uani 1 1 d . . .
H68A H 0.4539 0.0406 0.2678 0.040 Uiso 1 1 calc R . .
H68B H 0.3898 -0.0114 0.2960 0.040 Uiso 1 1 calc R . .
C69 C 0.4794(7) -0.0787(6) 0.2632(3) 0.042(3) Uani 1 1 d . . .
H69A H 0.5417 -0.0736 0.2560 0.051 Uiso 1 1 calc R . .
H69B H 0.4736 -0.1246 0.2822 0.051 Uiso 1 1 calc R . .
C70 C 0.4257(6) -0.0921(7) 0.2229(4) 0.053(3) Uani 1 1 d . . .
H70A H 0.4463 -0.1395 0.2086 0.079 Uiso 1 1 calc R . .
H70B H 0.4320 -0.0471 0.2038 0.079 Uiso 1 1 calc R . .
H70C H 0.3641 -0.0984 0.2299 0.079 Uiso 1 1 calc R . .
C71 C 0.4015(5) 0.0719(6) 0.3720(3) 0.031(2) Uani 1 1 d . . .
H71A H 0.3885 0.1218 0.3866 0.038 Uiso 1 1 calc R . .
H71B H 0.3580 0.0656 0.3485 0.038 Uiso 1 1 calc R . .
C72 C 0.3895(6) 0.0063(7) 0.4032(4) 0.054(3) Uani 1 1 d . . .
H72A H 0.3943 -0.0444 0.3882 0.065 Uiso 1 1 calc R . .
H72B H 0.4365 0.0085 0.4254 0.065 Uiso 1 1 calc R . .
C73 C 0.3032(8) 0.0108(7) 0.4239(4) 0.057(3) Uani 1 1 d . . .
H73A H 0.2568 -0.0003 0.4022 0.069 Uiso 1 1 calc R . .
H73B H 0.2944 0.0648 0.4343 0.069 Uiso 1 1 calc R . .
C74 C 0.2935(9) -0.0450(8) 0.4606(4) 0.071(4) Uani 1 1 d . . .
H74A H 0.2354 -0.0387 0.4727 0.107 Uiso 1 1 calc R . .
H74B H 0.3383 -0.0337 0.4826 0.107 Uiso 1 1 calc R . .
H74C H 0.3003 -0.0989 0.4505 0.107 Uiso 1 1 calc R . .
C75 C 0.5635(6) 0.0789(6) 0.3876(3) 0.032(2) Uani 1 1 d . . .
H75A H 0.5620 0.0283 0.4029 0.038 Uiso 1 1 calc R . .
H75B H 0.6208 0.0828 0.3738 0.038 Uiso 1 1 calc R . .
C76 C 0.5570(7) 0.1444(7) 0.4201(3) 0.044(3) Uani 1 1 d . . .
H76A H 0.5014 0.1399 0.4354 0.053 Uiso 1 1 calc R . .
H76B H 0.5578 0.1957 0.4055 0.053 Uiso 1 1 calc R . .
C77 C 0.6341(8) 0.1389(7) 0.4519(4) 0.056(3) Uani 1 1 d . . .
H77A H 0.6341 0.0864 0.4653 0.067 Uiso 1 1 calc R . .
H77B H 0.6892 0.1444 0.4363 0.067 Uiso 1 1 calc R . .
C78 C 0.6321(9) 0.1993(10) 0.4862(5) 0.081(4) Uani 1 1 d . . .
H78A H 0.6834 0.1932 0.5051 0.122 Uiso 1 1 calc R . .
H78B H 0.5789 0.1929 0.5026 0.122 Uiso 1 1 calc R . .
H78C H 0.6326 0.2516 0.4733 0.122 Uiso 1 1 calc R . .
C79 C 0.4938(5) 0.1524(6) 0.3271(3) 0.032(2) Uani 1 1 d . . .
H79A H 0.4790 0.1966 0.3460 0.038 Uiso 1 1 calc R . .
H79B H 0.4473 0.1491 0.3046 0.038 Uiso 1 1 calc R . .
C80 C 0.5786(5) 0.1710(6) 0.3060(3) 0.032(2) Uani 1 1 d . . .
H80A H 0.5929 0.1289 0.2856 0.039 Uiso 1 1 calc R . .
H80B H 0.6263 0.1738 0.3279 0.039 Uiso 1 1 calc R . .
C81 C 0.5713(6) 0.2481(6) 0.2828(3) 0.036(2) Uani 1 1 d . . .
H81A H 0.5576 0.2900 0.3033 0.044 Uiso 1 1 calc R . .
H81B H 0.5227 0.2453 0.2614 0.044 Uiso 1 1 calc R . .
C82 C 0.6555(7) 0.2680(7) 0.2605(3) 0.052(3) Uani 1 1 d . . .
H82A H 0.6487 0.3181 0.2455 0.078 Uiso 1 1 calc R . .
H82B H 0.6688 0.2268 0.2399 0.078 Uiso 1 1 calc R . .
H82C H 0.7034 0.2721 0.2817 0.078 Uiso 1 1 calc R . .
N17 N 0.9828(4) 0.0807(4) 0.2514(2) 0.0272(16) Uani 1 1 d . . .
C83 C 1.0784(5) 0.0604(5) 0.2595(3) 0.0220(18) Uani 1 1 d . . .
H83A H 1.1039 0.0988 0.2799 0.026 Uiso 1 1 calc R . .
H83B H 1.1097 0.0657 0.2324 0.026 Uiso 1 1 calc R . .
C84 C 1.0943(6) -0.0226(5) 0.2773(3) 0.033(2) Uani 1 1 d . . .
H84A H 1.0618 -0.0294 0.3039 0.040 Uiso 1 1 calc R . .
H84B H 1.0724 -0.0618 0.2564 0.040 Uiso 1 1 calc R . .
C85 C 1.1917(6) -0.0355(6) 0.2862(3) 0.034(2) Uani 1 1 d . . .
H85A H 1.2240 -0.0257 0.2598 0.041 Uiso 1 1 calc R . .
H85B H 1.2125 0.0027 0.3079 0.041 Uiso 1 1 calc R . .
C86 C 1.2124(7) -0.1177(7) 0.3020(5) 0.066(4) Uani 1 1 d . . .
H86A H 1.2756 -0.1229 0.3071 0.099 Uiso 1 1 calc R . .
H86B H 1.1931 -0.1559 0.2804 0.099 Uiso 1 1 calc R . .
H86C H 1.1819 -0.1275 0.3286 0.099 Uiso 1 1 calc R . .
C87 C 0.9316(6) 0.0746(6) 0.2925(3) 0.042(3) Uani 1 1 d . . .
H87A H 0.8694 0.0867 0.2859 0.050 Uiso 1 1 calc R . .
H87B H 0.9347 0.0200 0.3029 0.050 Uiso 1 1 calc R . .
C88 C 0.9642(7) 0.1287(8) 0.3277(4) 0.057(3) Uani 1 1 d . . .
H88A H 0.9706 0.1824 0.3163 0.068 Uiso 1 1 calc R . .
H88B H 1.0223 0.1109 0.3383 0.068 Uiso 1 1 calc R . .
C89 C 0.9006(8) 0.1293(10) 0.3641(4) 0.075(4) Uani 1 1 d . . .
H89A H 0.8458 0.1550 0.3542 0.090 Uiso 1 1 calc R . .
H89B H 0.8865 0.0746 0.3716 0.090 Uiso 1 1 calc R . .
C90 C 0.9340(11) 0.1697(10) 0.4023(5) 0.098(6) Uani 1 1 d . . .
H90A H 0.8908 0.1663 0.4248 0.147 Uiso 1 1 calc R . .
H90B H 0.9447 0.2248 0.3955 0.147 Uiso 1 1 calc R . .
H90C H 0.9887 0.1451 0.4121 0.147 Uiso 1 1 calc R . .
C91 C 0.9825(5) 0.1641(5) 0.2341(3) 0.030(2) Uani 1 1 d . . .
H91A H 1.0152 0.1980 0.2545 0.036 Uiso 1 1 calc R . .
H91B H 1.0141 0.1647 0.2069 0.036 Uiso 1 1 calc R . .
C92 C 0.8923(6) 0.1988(7) 0.2263(4) 0.055(3) Uani 1 1 d . . .
H92A H 0.8615 0.1692 0.2034 0.066 Uiso 1 1 calc R . .
H92B H 0.8580 0.1940 0.2526 0.066 Uiso 1 1 calc R . .
C93 C 0.8986(9) 0.2840(8) 0.2138(5) 0.072(4) Uani 1 1 d . . .
H93A H 0.8402 0.3084 0.2156 0.086 Uiso 1 1 calc R . .
H93B H 0.9383 0.3113 0.2343 0.086 Uiso 1 1 calc R . .
C94 C 0.9314(7) 0.2945(7) 0.1701(4) 0.059(3) Uani 1 1 d . . .
H94A H 0.9347 0.3504 0.1635 0.088 Uiso 1 1 calc R . .
H94B H 0.8914 0.2688 0.1496 0.088 Uiso 1 1 calc R . .
H94C H 0.9896 0.2711 0.1682 0.088 Uiso 1 1 calc R . .
C95 C 0.9390(6) 0.0233(5) 0.2205(3) 0.031(2) Uani 1 1 d . . .
H95A H 0.9334 -0.0276 0.2354 0.037 Uiso 1 1 calc R . .
H95B H 0.8791 0.0425 0.2141 0.037 Uiso 1 1 calc R . .
C96 C 0.9829(6) 0.0086(6) 0.1787(3) 0.034(2) Uani 1 1 d . . .
H96A H 1.0468 0.0101 0.1844 0.040 Uiso 1 1 calc R . .
H96B H 0.9682 -0.0455 0.1698 0.040 Uiso 1 1 calc R . .
C97 C 0.9635(8) 0.0615(7) 0.1412(3) 0.052(3) Uani 1 1 d . . .
H97A H 0.9820 0.1154 0.1485 0.062 Uiso 1 1 calc R . .
H97B H 0.8997 0.0622 0.1354 0.062 Uiso 1 1 calc R . .
C98 C 1.0094(7) 0.0360(8) 0.1012(3) 0.061(4) Uani 1 1 d . . .
H98A H 0.9946 0.0722 0.0778 0.091 Uiso 1 1 calc R . .
H98B H 0.9904 -0.0170 0.0933 0.091 Uiso 1 1 calc R . .
H98C H 1.0727 0.0362 0.1065 0.091 Uiso 1 1 calc R . .
N18 N 0.5022(4) 0.6586(4) 0.9883(2) 0.0209(15) Uani 1 1 d U . .
C99 C 0.5906(6) 0.6491(6) 0.9678(3) 0.031(2) Uani 1 1 d . . .
H99A H 0.6043 0.6981 0.9525 0.037 Uiso 1 1 calc R . .
H99B H 0.6355 0.6424 0.9908 0.037 Uiso 1 1 calc R . .
C100 C 0.5984(6) 0.5814(5) 0.9369(3) 0.0277(19) Uani 1 1 d . . .
H100 H 0.5781 0.5326 0.9504 0.033 Uiso 1 1 calc R . .
H101 H 0.5611 0.5913 0.9112 0.033 Uiso 1 1 calc R . .
C101 C 0.6925(6) 0.5723(6) 0.9242(3) 0.035(2) Uani 1 1 d . . .
H102 H 0.7167 0.6247 0.9179 0.042 Uiso 1 1 calc R . .
H103 H 0.6944 0.5409 0.8977 0.042 Uiso 1 1 calc R . .
C102 C 0.7499(6) 0.5331(6) 0.9584(4) 0.045(3) Uani 1 1 d . . .
H10A H 0.8099 0.5290 0.9484 0.067 Uiso 1 1 calc R . .
H10B H 0.7272 0.4807 0.9643 0.067 Uiso 1 1 calc R . .
H10C H 0.7495 0.5645 0.9846 0.067 Uiso 1 1 calc R . .
C103 C 0.4831(5) 0.5911(5) 1.0179(2) 0.0212(17) Uani 1 1 d U . .
H104 H 0.4797 0.5426 1.0006 0.025 Uiso 1 1 calc R . .
H105 H 0.4248 0.5996 1.0300 0.025 Uiso 1 1 calc R . .
C104 C 0.5483(5) 0.5776(5) 1.0545(3) 0.0260(19) Uani 1 1 d . . .
H106 H 0.5631 0.6281 1.0684 0.031 Uiso 1 1 calc R . .
H107 H 0.6028 0.5547 1.0436 0.031 Uiso 1 1 calc R . .
C105 C 0.5083(6) 0.5223(6) 1.0867(3) 0.039(2) Uani 1 1 d . . .
H108 H 0.4523 0.5442 1.0964 0.046 Uiso 1 1 calc R . .
H109 H 0.4960 0.4712 1.0730 0.046 Uiso 1 1 calc R . .
C106 C 0.5697(6) 0.5104(7) 1.1248(4) 0.046(3) Uani 1 1 d . . .
H10D H 0.5428 0.4747 1.1452 0.069 Uiso 1 1 calc R . .
H10E H 0.5812 0.5609 1.1387 0.069 Uiso 1 1 calc R . .
H10F H 0.6248 0.4880 1.1153 0.069 Uiso 1 1 calc R . .
C107 C 0.5083(5) 0.7352(5) 1.0129(3) 0.0227(17) Uani 1 1 d . . .
H110 H 0.5144 0.7785 0.9923 0.027 Uiso 1 1 calc R . .
H111 H 0.5620 0.7342 1.0311 0.027 Uiso 1 1 calc R . .
C108 C 0.4305(5) 0.7531(5) 1.0411(3) 0.0254(19) Uani 1 1 d . . .
H112 H 0.3752 0.7464 1.0246 0.031 Uiso 1 1 calc R . .
H113 H 0.4303 0.7168 1.0657 0.031 Uiso 1 1 calc R . .
C109 C 0.4385(6) 0.8372(5) 1.0569(3) 0.029(2) Uani 1 1 d . . .
H114 H 0.4279 0.8733 1.0326 0.035 Uiso 1 1 calc R . .
H115 H 0.4988 0.8462 1.0679 0.035 Uiso 1 1 calc R . .
C110 C 0.3740(7) 0.8557(7) 1.0920(3) 0.045(3) Uani 1 1 d . . .
H11A H 0.3816 0.9102 1.1011 0.068 Uiso 1 1 calc R . .
H11B H 0.3850 0.8208 1.1163 0.068 Uiso 1 1 calc R . .
H11C H 0.3141 0.8480 1.0810 0.068 Uiso 1 1 calc R . .
C111 C 0.4296(5) 0.6618(5) 0.9553(3) 0.0234(18) Uani 1 1 d . . .
H116 H 0.3738 0.6671 0.9703 0.028 Uiso 1 1 calc R . .
H117 H 0.4280 0.6110 0.9402 0.028 Uiso 1 1 calc R . .
C112 C 0.4336(6) 0.7261(6) 0.9223(3) 0.033(2) Uani 1 1 d . . .
H118 H 0.4885 0.7217 0.9064 0.040 Uiso 1 1 calc R . .
H119 H 0.4330 0.7778 0.9365 0.040 Uiso 1 1 calc R . .
C113 C 0.3553(6) 0.7192(6) 0.8915(3) 0.041(2) Uani 1 1 d . . .
H120 H 0.3561 0.6670 0.8778 0.049 Uiso 1 1 calc R . .
H121 H 0.3009 0.7234 0.9077 0.049 Uiso 1 1 calc R . .
C114 C 0.3550(7) 0.7808(7) 0.8576(3) 0.052(3) Uani 1 1 d . . .
H11D H 0.3038 0.7737 0.8387 0.078 Uiso 1 1 calc R . .
H11E H 0.4083 0.7763 0.8411 0.078 Uiso 1 1 calc R . .
H11F H 0.3528 0.8326 0.8709 0.078 Uiso 1 1 calc R . .
O19 O 0.2852(9) 0.6356(9) 0.1142(4) 0.045(3) Uiso 0.50 1 d P . .
O20 O 0.7111(10) 0.0759(9) 0.5524(5) 0.053(4) Uiso 0.50 1 d P . .

loop_
_atom_site_aniso_label
_atom_site_aniso_U_11
_atom_site_aniso_U_22
_atom_site_aniso_U_33
_atom_site_aniso_U_23
_atom_site_aniso_U_13
_atom_site_aniso_U_12
Ru1 0.0151(3) 0.0141(3) 0.0163(3) 0.0052(2) 0.0011(2) 0.0007(3)
Cl1 0.0203(9) 0.0170(10) 0.0210(9) 0.0007(8) 0.0005(7) -0.0032(8)
Cl2 0.0134(9) 0.0205(10) 0.0197(9) 0.0046(7) -0.0016(7) -0.0022(7)
Cl3 0.0191(10) 0.0311(12) 0.0248(10) 0.0034(8) 0.0027(8) -0.0068(8)
O1 0.018(3) 0.034(3) 0.014(3) 0.003(2) 0.006(2) 0.005(2)
O2 0.029(3) 0.041(4) 0.028(3) 0.016(3) 0.002(3) 0.019(3)
O3 0.047(4) 0.026(3) 0.025(3) 0.011(3) 0.007(3) 0.013(3)
N1 0.014(3) 0.027(4) 0.020(3) -0.001(3) -0.003(3) 0.005(3)
N2 0.018(3) 0.024(4) 0.009(3) -0.001(3) 0.000(2) 0.001(3)
C1 0.023(4) 0.027(5) 0.018(4) 0.004(3) 0.001(3) 0.015(4)
C2 0.015(4) 0.025(5) 0.026(4) 0.008(4) 0.003(3) -0.003(3)
C3 0.050(6) 0.031(5) 0.024(5) -0.002(4) -0.004(4) 0.011(4)
Ru2 0.0157(3) 0.0193(3) 0.0168(3) 0.0032(3) 0.0013(2) -0.0016(3)
Cl4 0.0251(9) 0.0252(11) 0.0195(9) 0.0025(8) 0.0064(7) -0.0012(8)
Cl5 0.0208(9) 0.0287(11) 0.0201(9) 0.0085(8) -0.0036(7) -0.0083(8)
Cl6 0.0172(9) 0.0285(11) 0.0294(11) -0.0013(8) 0.0002(8) -0.0027(8)
O4 0.017(3) 0.008(3) 0.023(3) 0.000(2) 0.005(2) -0.006(2)
O5 0.026(3) 0.023(4) 0.049(4) 0.011(3) 0.011(3) 0.008(3)
O6 0.046(4) 0.015(3) 0.036(4) -0.003(3) 0.004(3) -0.005(3)
N3 0.018(3) 0.024(4) 0.019(3) -0.003(3) -0.001(3) -0.004(3)
N4 0.020(4) 0.067(7) 0.016(4) -0.018(4) 0.003(3) -0.025(4)
C4 0.016(4) 0.025(5) 0.029(5) 0.003(4) 0.003(3) 0.010(3)
C5 0.014(4) 0.020(5) 0.035(5) -0.003(4) 0.002(3) -0.002(3)
C6 0.025(5) 0.038(6) 0.034(5) -0.010(4) 0.001(4) -0.004(4)
Ru3 0.0166(3) 0.0186(3) 0.0178(3) -0.0010(3) -0.0003(2) -0.0058(3)
Cl7 0.0238(10) 0.0237(11) 0.0247(10) 0.0085(8) -0.0018(8) -0.0063(8)
Cl8 0.0250(11) 0.0309(12) 0.0390(12) -0.0078(10) 0.0061(9) 0.0023(9)
Cl9 0.0195(9) 0.0250(10) 0.0204(9) 0.0019(8) -0.0022(7) 0.0011(8)
O7 0.018(3) 0.010(3) 0.023(3) 0.000(2) -0.001(2) 0.005(2)
O8 0.029(3) 0.026(3) 0.040(4) 0.005(3) -0.004(3) -0.006(3)
O9 0.050(4) 0.059(5) 0.044(4) -0.028(4) 0.005(3) -0.030(4)
N5 0.032(4) 0.016(4) 0.020(3) 0.006(3) 0.001(3) -0.005(3)
N6 0.023(4) 0.028(4) 0.026(4) -0.014(3) 0.008(3) -0.017(3)
C7 0.0193(18) 0.0183(18) 0.0195(18) -0.0008(10) 0.0003(10) -0.0009(10)
C8 0.017(4) 0.046(6) 0.019(4) 0.013(4) 0.002(3) -0.011(4)
C9 0.055(6) 0.020(5) 0.013(4) 0.003(3) 0.003(4) -0.009(4)
Ru4 0.0190(3) 0.0332(4) 0.0180(3) 0.0018(3) 0.0005(2) -0.0065(3)
Cl10 0.0280(11) 0.0605(16) 0.0210(10) 0.0053(10) 0.0043(8) -0.0111(11)
Cl11 0.0218(10) 0.0404(13) 0.0182(9) -0.0009(9) -0.0011(8) -0.0014(9)
Cl12 0.0199(10) 0.0574(16) 0.0341(12) 0.0080(11) -0.0020(9) -0.0028(10)
O10 0.023(3) 0.032(3) 0.022(3) 0.002(3) -0.001(2) 0.004(3)
O11 0.029(3) 0.031(4) 0.042(4) -0.009(3) 0.000(3) -0.005(3)
O12 0.034(4) 0.030(4) 0.042(4) 0.000(3) 0.010(3) -0.010(3)
N7 0.017(3) 0.041(5) 0.019(3) 0.004(3) -0.003(3) -0.013(3)
N8 0.023(4) 0.043(5) 0.016(3) 0.005(3) -0.004(3) -0.002(3)
C10 0.017(4) 0.022(4) 0.021(4) -0.005(3) 0.001(3) 0.000(3)
C11 0.023(2) 0.024(2) 0.024(2) 0.0000(10) -0.0006(10) -0.0007(10)
C12 0.040(5) 0.022(5) 0.024(5) 0.003(4) 0.005(4) 0.001(4)
Ru5 0.0162(3) 0.0157(3) 0.0155(3) -0.0033(2) 0.0000(2) 0.0024(2)
Cl13 0.0285(11) 0.0369(12) 0.0197(10) -0.0010(9) 0.0058(8) 0.0019(9)
Cl14 0.0163(9) 0.0198(10) 0.0225(10) -0.0018(8) -0.0023(7) 0.0018(7)
Cl15 0.0188(10) 0.0310(12) 0.0323(11) -0.0014(9) -0.0012(8) 0.0092(8)
O13 0.023(3) 0.026(3) 0.019(3) -0.005(2) 0.001(2) 0.004(2)
O14 0.022(3) 0.017(3) 0.049(4) -0.008(3) -0.004(3) -0.005(2)
O15 0.032(3) 0.023(3) 0.028(3) -0.006(3) -0.004(2) -0.009(3)
N9 0.0177(16) 0.0166(16) 0.0176(16) 0.0006(10) 0.0003(10) 0.0000(10)
N10 0.0137(15) 0.0109(15) 0.0140(15) 0.0010(9) 0.0008(9) 0.0021(9)
C13 0.018(4) 0.007(4) 0.026(4) -0.003(3) 0.005(3) -0.005(3)
C14 0.016(4) 0.019(5) 0.031(5) -0.006(4) -0.002(3) 0.009(3)
C15 0.033(5) 0.023(5) 0.031(5) 0.000(4) -0.005(4) 0.004(4)
Ru6 0.0211(3) 0.0453(5) 0.0205(3) 0.0027(3) 0.0029(3) 0.0011(3)
Cl16 0.0267(12) 0.0670(18) 0.0305(12) -0.0123(11) 0.0005(10) -0.0042(11)
Cl17 0.0322(13) 0.0586(17) 0.0511(15) 0.0024(13) 0.0132(11) -0.0089(12)
Cl18 0.0202(10) 0.0523(15) 0.0229(10) 0.0090(10) -0.0020(8) 0.0018(10)
O16 0.021(3) 0.051(4) 0.019(3) 0.009(3) 0.002(2) 0.000(3)
O17 0.027(3) 0.056(5) 0.045(4) 0.013(3) 0.008(3) 0.023(3)
O18 0.064(5) 0.044(5) 0.039(4) 0.019(3) 0.007(4) 0.008(4)
N11 0.029(4) 0.039(5) 0.023(4) 0.005(3) 0.005(3) 0.010(3)
N12 0.038(4) 0.030(4) 0.026(4) 0.006(3) 0.005(3) -0.009(4)
C16 0.050(6) 0.029(5) 0.023(5) -0.006(4) 0.006(4) 0.014(4)
C17 0.031(5) 0.050(6) 0.032(5) 0.024(5) 0.009(4) 0.004(5)
C18 0.098(10) 0.049(7) 0.033(6) 0.009(5) 0.005(6) 0.015(7)
N13 0.025(4) 0.077(7) 0.041(5) -0.010(5) -0.006(4) 0.017(4)
C19 0.045(7) 0.087(10) 0.048(7) 0.017(6) -0.010(5) -0.016(6)
C23 0.035(6) 0.083(9) 0.046(6) -0.025(6) 0.000(5) 0.017(6)
C24 0.030(5) 0.063(8) 0.053(7) 0.006(6) 0.004(5) 0.011(5)
C25 0.041(7) 0.104(12) 0.080(9) -0.027(8) -0.014(6) 0.025(7)
C26 0.057(7) 0.056(8) 0.098(10) -0.013(8) -0.002(7) 0.016(7)
C27 0.025(5) 0.072(8) 0.048(6) 0.000(6) 0.009(5) 0.011(5)
C28 0.029(5) 0.055(7) 0.061(7) -0.007(6) -0.001(5) 0.007(5)
C29 0.046(6) 0.046(7) 0.052(7) 0.002(5) 0.015(5) 0.021(5)
C30 0.049(6) 0.016(5) 0.068(7) 0.001(5) 0.016(5) 0.000(4)
C31 0.031(6) 0.090(10) 0.037(6) -0.001(6) -0.008(5) 0.006(6)
C32 0.040(7) 0.096(11) 0.046(7) -0.005(7) -0.010(5) -0.007(6)
C33 0.040(7) 0.089(10) 0.060(8) -0.012(7) -0.010(6) -0.004(6)
C34 0.071(9) 0.087(11) 0.098(11) -0.012(9) -0.033(8) -0.006(8)
N14 0.020(4) 0.025(4) 0.034(4) 0.000(3) 0.000(3) -0.009(3)
C35 0.025(5) 0.031(5) 0.031(5) -0.004(4) 0.001(4) -0.020(4)
C36 0.027(5) 0.032(5) 0.037(5) -0.002(4) 0.000(4) -0.011(4)
C37 0.023(5) 0.036(5) 0.035(5) 0.007(4) 0.003(4) -0.001(4)
C38 0.032(5) 0.043(6) 0.047(6) -0.001(5) 0.004(4) -0.006(4)
C39 0.022(4) 0.032(5) 0.035(5) -0.004(4) 0.004(4) -0.004(4)
C40 0.036(6) 0.058(7) 0.036(6) 0.016(5) -0.002(4) -0.017(5)
C41 0.040(6) 0.043(6) 0.045(6) 0.009(5) 0.013(5) -0.020(5)
C42 0.067(9) 0.081(10) 0.061(8) 0.027(7) -0.004(7) -0.007(7)
C43 0.032(5) 0.032(5) 0.027(5) -0.001(4) 0.001(4) -0.011(4)
C44 0.034(5) 0.036(6) 0.049(6) -0.010(5) 0.008(4) -0.001(4)
C45 0.045(6) 0.054(7) 0.040(6) -0.012(5) -0.004(5) -0.006(5)
C46 0.075(8) 0.047(7) 0.043(6) -0.006(5) 0.006(6) 0.024(6)
C47 0.019(4) 0.033(5) 0.025(4) 0.002(4) 0.001(3) -0.007(4)
C48 0.028(5) 0.023(5) 0.033(5) 0.001(4) -0.001(4) -0.013(4)
C49 0.026(5) 0.036(6) 0.046(6) 0.017(4) -0.009(4) -0.008(4)
C50 0.021(5) 0.094(11) 0.117(12) 0.066(9) 0.003(6) -0.006(6)
N15 0.017(3) 0.018(4) 0.028(4) -0.002(3) -0.001(3) 0.013(3)
C51 0.012(4) 0.028(5) 0.026(4) -0.002(4) 0.005(3) 0.002(3)
C52 0.026(5) 0.045(6) 0.028(5) 0.005(4) -0.001(4) 0.014(4)
C53 0.053(6) 0.046(7) 0.035(5) 0.015(5) 0.010(5) 0.009(5)
C54 0.059(8) 0.046(7) 0.094(10) 0.034(7) 0.001(7) 0.007(6)
C55 0.012(4) 0.030(5) 0.029(5) 0.000(4) -0.001(3) 0.006(3)
C56 0.036(5) 0.020(5) 0.033(5) -0.008(4) -0.002(4) 0.011(4)
C57 0.037(5) 0.036(6) 0.039(6) -0.009(4) 0.005(4) -0.003(4)
C58 0.052(7) 0.023(5) 0.061(7) -0.009(5) 0.000(5) -0.008(5)
C59 0.0212(19) 0.0211(19) 0.0218(19) 0.0000(10) -0.0003(10) 0.0009(10)
C60 0.026(5) 0.024(5) 0.032(5) 0.003(4) 0.001(4) 0.011(4)
C61 0.039(6) 0.037(6) 0.031(5) 0.009(4) -0.004(4) 0.001(4)
C62 0.040(6) 0.038(6) 0.035(5) 0.019(4) -0.007(4) -0.010(4)
C63 0.021(4) 0.021(4) 0.034(5) -0.006(4) 0.010(3) 0.008(3)
C64 0.026(5) 0.044(6) 0.064(7) -0.028(5) 0.002(5) 0.000(4)
C65 0.034(5) 0.038(6) 0.056(6) -0.025(5) 0.013(5) -0.006(4)
C66 0.030(6) 0.060(8) 0.084(9) -0.036(7) 0.006(5) 0.001(5)
N16 0.012(3) 0.045(5) 0.035(4) 0.007(4) 0.002(3) 0.005(3)
C67 0.016(4) 0.028(5) 0.048(6) -0.004(4) 0.013(4) 0.001(4)
C68 0.015(4) 0.039(6) 0.046(6) -0.002(4) 0.002(4) -0.002(4)
C69 0.042(6) 0.027(5) 0.059(7) -0.002(5) 0.016(5) 0.004(4)
C70 0.029(5) 0.048(7) 0.080(8) -0.042(6) 0.005(5) -0.011(5)
C71 0.012(4) 0.037(5) 0.045(6) 0.000(4) 0.002(4) -0.007(4)
C72 0.022(5) 0.046(7) 0.094(9) 0.018(6) 0.016(5) 0.018(5)
C73 0.060(8) 0.056(8) 0.058(7) 0.007(6) 0.030(6) 0.003(6)
C74 0.083(10) 0.049(8) 0.083(10) 0.017(7) 0.036(8) 0.004(7)
C75 0.019(4) 0.037(5) 0.038(5) 0.010(4) -0.006(4) -0.001(4)
C76 0.036(6) 0.055(7) 0.041(6) 0.003(5) 0.000(5) 0.003(5)
C77 0.071(8) 0.052(7) 0.044(6) 0.005(5) -0.019(6) -0.009(6)
C78 0.059(8) 0.104(12) 0.081(10) -0.025(9) -0.001(7) -0.008(8)
C79 0.014(4) 0.046(6) 0.036(5) -0.001(4) -0.001(4) 0.010(4)
C80 0.019(4) 0.039(6) 0.039(5) 0.009(4) -0.001(4) 0.004(4)
C81 0.036(5) 0.033(6) 0.040(5) 0.011(4) -0.002(4) 0.001(4)
C82 0.048(6) 0.058(7) 0.050(6) 0.026(6) 0.002(5) -0.021(5)
N17 0.021(4) 0.017(4) 0.044(4) -0.006(3) 0.003(3) -0.004(3)
C83 0.015(4) 0.017(4) 0.033(5) 0.000(3) 0.000(3) -0.007(3)
C84 0.024(5) 0.029(5) 0.047(6) 0.007(4) 0.002(4) -0.002(4)
C85 0.022(5) 0.037(6) 0.043(6) 0.010(4) 0.000(4) -0.007(4)
C86 0.034(6) 0.049(7) 0.114(11) 0.022(7) -0.017(7) -0.013(5)
C87 0.026(5) 0.046(6) 0.054(6) -0.011(5) 0.013(5) -0.008(4)
C88 0.033(6) 0.069(8) 0.071(8) -0.043(7) 0.020(5) -0.024(6)
C89 0.052(8) 0.110(12) 0.063(8) -0.027(8) 0.030(6) -0.024(8)
C90 0.118(14) 0.097(13) 0.079(11) -0.020(9) 0.044(10) -0.022(11)
C91 0.023(4) 0.012(4) 0.056(6) -0.003(4) 0.002(4) -0.010(3)
C92 0.028(5) 0.039(6) 0.099(10) 0.015(6) 0.002(6) -0.003(5)
C93 0.058(8) 0.066(9) 0.092(10) 0.013(8) 0.006(7) 0.005(7)
C94 0.051(7) 0.033(6) 0.092(9) 0.011(6) -0.007(6) 0.000(5)
C95 0.024(5) 0.017(5) 0.050(6) -0.002(4) -0.007(4) -0.002(4)
C96 0.030(5) 0.028(5) 0.042(6) -0.010(4) -0.006(4) -0.008(4)
C97 0.054(7) 0.053(7) 0.046(7) 0.009(5) -0.016(5) -0.001(6)
C98 0.042(7) 0.100(11) 0.040(6) 0.015(6) -0.014(5) -0.030(7)
N18 0.0208(17) 0.0204(17) 0.0216(17) -0.0005(10) 0.0002(10) -0.0008(10)
C99 0.038(5) 0.029(5) 0.026(5) -0.012(4) -0.005(4) 0.002(4)
C100 0.031(5) 0.017(4) 0.035(5) 0.002(4) -0.004(4) -0.012(4)
C101 0.046(6) 0.027(5) 0.032(5) -0.006(4) 0.005(4) -0.011(4)
C102 0.028(5) 0.040(6) 0.066(7) -0.004(5) 0.000(5) 0.012(4)
C103 0.0214(19) 0.0207(19) 0.0217(19) 0.0002(10) 0.0010(10) -0.0013(10)
C104 0.020(4) 0.018(4) 0.040(5) 0.009(4) 0.000(4) -0.009(3)
C105 0.032(5) 0.033(6) 0.051(6) 0.023(5) -0.005(4) -0.012(4)
C106 0.030(5) 0.042(6) 0.066(7) 0.029(5) 0.004(5) -0.004(5)
C107 0.021(4) 0.010(4) 0.037(5) -0.004(3) -0.002(3) 0.004(3)
C108 0.021(4) 0.025(5) 0.030(5) -0.010(4) 0.002(4) -0.004(3)
C109 0.026(4) 0.032(5) 0.029(5) 0.005(4) -0.005(4) 0.003(4)
C110 0.050(6) 0.048(7) 0.039(6) -0.004(5) 0.011(5) 0.017(5)
C111 0.025(4) 0.013(4) 0.032(5) 0.000(3) -0.002(4) -0.005(3)
C112 0.034(5) 0.028(5) 0.039(5) 0.006(4) -0.005(4) 0.004(4)
C113 0.045(6) 0.035(6) 0.042(6) 0.000(5) -0.011(4) -0.004(5)
C114 0.067(7) 0.055(7) 0.035(6) 0.010(5) -0.011(5) 0.012(6)

loop_
_atom_type_symbol
_atom_type_description
_atom_type_scat_dispersion_real
_atom_type_scat_dispersion_imag
_atom_type_scat_source
C C 0.0033 0.0016 'International Tables Vol C Tables 4.2.6.8 and 6.1.1.4'
H H 0.0000 0.0000 'International Tables Vol C Tables 4.2.6.8 and 6.1.1.4'
Cl Cl 0.1484 0.1585 'International Tables Vol C Tables 4.2.6.8 and 6.1.1.4'
N N 0.0061 0.0033 'International Tables Vol C Tables 4.2.6.8 and 6.1.1.4'
O O 0.0106 0.0060 'International Tables Vol C Tables 4.2.6.8 and 6.1.1.4'
Ru Ru -1.2594 0.8363 'International Tables Vol C Tables 4.2.6.8 and 6.1.1.4'

loop_
_geom_angle_atom_site_label_1
_geom_angle_atom_site_label_2
_geom_angle_atom_site_label_3
_geom_angle
N2 Ru1 O1 173.8(2)
N2 Ru1 N1 96.6(3)
O1 Ru1 N1 80.0(2)
N2 Ru1 Cl3 88.4(2)
O1 Ru1 Cl3 86.42(16)
N1 Ru1 Cl3 89.87(19)
N2 Ru1 Cl2 97.1(2)
O1 Ru1 Cl2 87.89(16)
N1 Ru1 Cl2 86.51(19)
Cl3 Ru1 Cl2 173.71(7)
N2 Ru1 Cl1 94.8(2)
O1 Ru1 Cl1 88.85(16)
N1 Ru1 Cl1 168.39(19)
Cl3 Ru1 Cl1 92.67(7)
Cl2 Ru1 Cl1 89.88(6)
C2 O1 Ru1 118.0(5)
C1 N1 Ru1 111.5(5)
C1 N1 H1A 109.3
Ru1 N1 H1A 109.3
C1 N1 H1B 109.3
Ru1 N1 H1B 109.3
H1A N1 H1B 108.0
O3 N2 Ru1 171.9(6)
N1 C1 C3 112.8(7)
N1 C1 C2 108.9(6)
C3 C1 C2 113.0(7)
N1 C1 H1 107.3
C3 C1 H1 107.3
C2 C1 H1 107.3
O2 C2 O1 122.0(7)
O2 C2 C1 121.9(8)
O1 C2 C1 116.1(7)
C1 C3 H3A 109.5
C1 C3 H3B 109.5
H3A C3 H3B 109.5
C1 C3 H3C 109.5
H3A C3 H3C 109.5
H3B C3 H3C 109.5
N4 Ru2 O4 178.0(3)
N4 Ru2 N3 98.2(3)
O4 Ru2 N3 81.4(2)
N4 Ru2 Cl6 92.9(2)
O4 Ru2 Cl6 88.97(16)
N3 Ru2 Cl6 86.05(18)
N4 Ru2 Cl4 93.0(2)
O4 Ru2 Cl4 87.48(15)
N3 Ru2 Cl4 168.73(19)
Cl6 Ru2 Cl4 92.05(7)
N4 Ru2 Cl5 92.5(2)
O4 Ru2 Cl5 85.52(16)
N3 Ru2 Cl5 86.96(18)
Cl6 Ru2 Cl5 171.68(8)
Cl4 Ru2 Cl5 93.93(7)
C5 O4 Ru2 120.9(5)
C4 N3 Ru2 112.0(5)
C4 N3 H3D 109.2
Ru2 N3 H3D 109.2
C4 N3 H3E 109.2
Ru2 N3 H3E 109.2
H3D N3 H3E 107.9
O6 N4 Ru2 177.0(7)
N3 C4 C6 110.9(7)
N3 C4 C5 111.5(6)
C6 C4 C5 108.8(7)
N3 C4 H4 108.5
C6 C4 H4 108.5
C5 C4 H4 108.5
O5 C5 O4 124.4(8)
O5 C5 C4 121.6(7)
O4 C5 C4 114.1(7)
C4 C6 H6A 109.5
C4 C6 H6B 109.5
H6A C6 H6B 109.5
C4 C6 H6C 109.5
H6A C6 H6C 109.5
H6B C6 H6C 109.5
N6 Ru3 O7 177.1(3)
N6 Ru3 N5 96.6(3)
O7 Ru3 N5 81.1(2)
N6 Ru3 Cl7 95.1(2)
O7 Ru3 Cl7 87.08(15)
N5 Ru3 Cl7 168.14(19)
N6 Ru3 Cl8 93.8(2)
O7 Ru3 Cl8 87.86(15)
N5 Ru3 Cl8 87.1(2)
Cl7 Ru3 Cl8 93.72(8)
N6 Ru3 Cl9 89.9(2)
O7 Ru3 Cl9 88.22(15)
N5 Ru3 Cl9 88.4(2)
Cl7 Ru3 Cl9 90.00(7)
Cl8 Ru3 Cl9 174.45(8)
C8 O7 Ru3 118.9(5)
C7 N5 Ru3 112.0(5)
C7 N5 H5A 109.2
Ru3 N5 H5A 109.2
C7 N5 H5B 109.2
Ru3 N5 H5B 109.2
H5A N5 H5B 107.9
O9 N6 Ru3 177.6(8)
N5 C7 C8 111.1(6)
N5 C7 C9 109.7(6)
C8 C7 C9 111.4(7)
N5 C7 H7 108.2
C8 C7 H7 108.2
C9 C7 H7 108.2
O8 C8 O7 125.2(7)
O8 C8 C7 118.7(7)
O7 C8 C7 116.1(7)
C7 C9 H9A 109.5
C7 C9 H9B 109.5
H9A C9 H9B 109.5
C7 C9 H9C 109.5
H9A C9 H9C 109.5
H9B C9 H9C 109.5
N8 Ru4 O10 178.0(3)
N8 Ru4 N7 97.7(3)
O10 Ru4 N7 82.1(3)
N8 Ru4 Cl12 93.3(2)
O10 Ru4 Cl12 88.60(17)
N7 Ru4 Cl12 86.5(2)
N8 Ru4 Cl10 92.6(2)
O10 Ru4 Cl10 87.57(17)
N7 Ru4 Cl10 169.5(2)
Cl12 Ru4 Cl10 91.48(8)
N8 Ru4 Cl11 92.1(2)
O10 Ru4 Cl11 85.92(17)
N7 Ru4 Cl11 86.49(19)
Cl12 Ru4 Cl11 171.60(8)
Cl10 Ru4 Cl11 94.64(7)
C11 O10 Ru4 116.3(5)
C10 N7 Ru4 111.1(5)
C10 N7 H7A 109.4
Ru4 N7 H7A 109.4
C10 N7 H7B 109.4
Ru4 N7 H7B 109.4
H7A N7 H7B 108.0
O12 N8 Ru4 174.9(7)
N7 C10 C11 110.5(6)
N7 C10 C12 112.9(6)
C11 C10 C12 108.4(7)
N7 C10 H10 108.3
C11 C10 H10 108.3
C12 C10 H10 108.3
O11 C11 O10 121.0(8)
O11 C11 C10 120.2(7)
O10 C11 C10 118.8(7)
C10 C12 H12A 109.5
C10 C12 H12B 109.5
H12A C12 H12B 109.5
C10 C12 H12C 109.5
H12A C12 H12C 109.5
H12B C12 H12C 109.5
N10 Ru5 O13 175.7(3)
N10 Ru5 N9 99.6(3)
O13 Ru5 N9 82.0(2)
N10 Ru5 Cl15 95.7(2)
O13 Ru5 Cl15 88.33(17)
N9 Ru5 Cl15 86.87(18)
N10 Ru5 Cl13 90.5(2)
O13 Ru5 Cl13 88.04(16)
N9 Ru5 Cl13 169.85(19)
Cl15 Ru5 Cl13 91.06(7)
N10 Ru5 Cl14 89.7(2)
O13 Ru5 Cl14 86.40(16)
N9 Ru5 Cl14 85.72(18)
Cl15 Ru5 Cl14 171.44(8)
Cl13 Ru5 Cl14 95.49(7)
C14 O13 Ru5 118.4(5)
C13 N9 Ru5 111.7(5)
C13 N9 H9D 109.3
Ru5 N9 H9D 109.3
C13 N9 H9E 109.3
Ru5 N9 H9E 109.3
H9D N9 H9E 107.9
O15 N10 Ru5 177.5(6)
N9 C13 C15 110.6(6)
N9 C13 C14 111.5(6)
C15 C13 C14 109.6(6)
N9 C13 H13 108.3
C15 C13 H13 108.3
C14 C13 H13 108.3
O14 C14 O13 124.5(8)
O14 C14 C13 119.4(8)
O13 C14 C13 116.1(7)
C13 C15 H15A 109.5
C13 C15 H15B 109.5
H15A C15 H15B 109.5
C13 C15 H15C 109.5
H15A C15 H15C 109.5
H15B C15 H15C 109.5
N12 Ru6 O16 176.1(3)
N12 Ru6 N11 96.6(3)
O16 Ru6 N11 79.5(3)
N12 Ru6 Cl16 97.1(3)
O16 Ru6 Cl16 86.81(19)
N11 Ru6 Cl16 166.1(2)
N12 Ru6 Cl17 92.2(3)
O16 Ru6 Cl17 88.23(18)
N11 Ru6 Cl17 89.4(2)
Cl16 Ru6 Cl17 92.63(9)
N12 Ru6 Cl18 91.0(2)
O16 Ru6 Cl18 88.30(17)
N11 Ru6 Cl18 87.3(2)
Cl16 Ru6 Cl18 89.90(8)
Cl17 Ru6 Cl18 175.59(10)
C17 O16 Ru6 119.2(5)
C16 N11 Ru6 112.0(5)
C16 N11 H11K 109.2
Ru6 N11 H11K 109.2
C16 N11 H11L 109.2
Ru6 N11 H11L 109.2
H11K N11 H11L 107.9
O18 N12 Ru6 175.7(8)
N11 C16 C18 112.0(9)
N11 C16 C17 109.5(7)
C18 C16 C17 111.8(8)
N11 C16 H16 107.8
C18 C16 H16 107.8
C17 C16 H16 107.8
O17 C17 O16 124.0(9)
O17 C17 C16 121.1(9)
O16 C17 C16 114.8(7)
C16 C18 H18A 109.5
C16 C18 H18B 109.5
H18A C18 H18B 109.5
C16 C18 H18C 109.5
H18A C18 H18C 109.5
H18B C18 H18C 109.5
C31 N13 C23 106.6(8)
C31 N13 C27 111.4(8)
C23 N13 C27 112.6(9)
C31 N13 C19 109.9(9)
C23 N13 C19 110.2(9)
C27 N13 C19 106.1(7)
C20 C19 N13 110.8(8)
C20X C19 N13 110.8(8)
C20 C19 H19A 110.1
C20X C19 H19A 101.2
N13 C19 H19A 109.9
C20 C19 H19B 109.0
C20X C19 H19B 117.7
N13 C19 H19B 108.7
H19A C19 H19B 108.3
C20 C19 H19C 117.5
C20X C19 H19C 109.0
N13 C19 H19C 109.6
H19B C19 H19C 100.5
C20 C19 H19D 101.2
C20X C19 H19D 110.3
N13 C19 H19D 108.8
H19A C19 H19D 115.7
H19C C19 H19D 108.3
C19 C20 C21 114.8(11)
C19 C20 H20A 108.6
C21 C20 H20A 108.6
C19 C20 H20B 108.6
C21 C20 H20B 108.6
H20A C20 H20B 107.6
C20 C21 C22 114.8(11)
C20 C21 H21A 108.6
C22 C21 H21A 108.6
C20 C21 H21B 108.6
C22 C21 H21B 108.6
H21A C21 H21B 107.6
C21 C22 H22A 109.5
C21 C22 H22B 109.5
H22A C22 H22B 109.5
C21 C22 H22C 109.5
H22A C22 H22C 109.5
H22B C22 H22C 109.5
C21X C20X C19 114.7(11)
C21X C20X H20C 108.6
C19 C20X H20C 108.6
C21X C20X H20D 108.6
C19 C20X H20D 108.6
H20C C20X H20D 107.6
C20X C21X C22X 114.7(11)
C20X C21X H21C 108.6
C22X C21X H21C 108.6
C20X C21X H21D 108.6
C22X C21X H21D 108.6
H21C C21X H21D 107.6
C21X C22X H22D 109.5
C21X C22X H22E 109.5
H22D C22X H22E 109.5
C21X C22X H22F 109.5
H22D C22X H22F 109.5
H22E C22X H22F 109.5
C24 C23 N13 117.2(9)
C24 C23 H23A 108.0
N13 C23 H23A 108.0
C24 C23 H23B 108.0
N13 C23 H23B 108.0
H23A C23 H23B 107.2
C23 C24 C25 110.1(9)
C23 C24 H24A 109.6
C25 C24 H24A 109.6
C23 C24 H24B 109.6
C25 C24 H24B 109.6
H24A C24 H24B 108.1
C26 C25 C24 114.6(10)
C26 C25 H25A 108.6
C24 C25 H25A 108.6
C26 C25 H25B 108.6
C24 C25 H25B 108.6
H25A C25 H25B 107.6
C25 C26 H26A 109.5
C25 C26 H26B 109.5
H26A C26 H26B 109.5
C25 C26 H26C 109.5
H26A C26 H26C 109.5
H26B C26 H26C 109.5
C28 C27 N13 113.1(8)
C28 C27 H27A 109.0
N13 C27 H27A 109.0
C28 C27 H27B 109.0
N13 C27 H27B 109.0
H27A C27 H27B 107.8
C29 C28 C27 111.5(8)
C29 C28 H28A 109.3
C27 C28 H28A 109.3
C29 C28 H28B 109.3
C27 C28 H28B 109.3
H28A C28 H28B 108.0
C28 C29 C30 113.9(8)
C28 C29 H29A 108.8
C30 C29 H29A 108.8
C28 C29 H29B 108.8
C30 C29 H29B 108.8
H29A C29 H29B 107.7
C29 C30 H30A 109.5
C29 C30 H30B 109.5
H30A C30 H30B 109.5
C29 C30 H30C 109.5
H30A C30 H30C 109.5
H30B C30 H30C 109.5
C32 C31 N13 117.3(9)
C32 C31 H31A 108.0
N13 C31 H31A 108.0
C32 C31 H31B 108.0
N13 C31 H31B 108.0
H31A C31 H31B 107.2
C31 C32 C33 110.1(11)
C31 C32 H32A 109.6
C33 C32 H32A 109.6
C31 C32 H32B 109.6
C33 C32 H32B 109.6
H32A C32 H32B 108.2
C32 C33 C34 112.7(11)
C32 C33 H33A 109.0
C34 C33 H33A 109.0
C32 C33 H33B 109.0
C34 C33 H33B 109.0
H33A C33 H33B 107.8
C33 C34 H34A 109.5
C33 C34 H34B 109.5
H34A C34 H34B 109.5
C33 C34 H34C 109.5
H34A C34 H34C 109.5
H34B C34 H34C 109.5
C43 N14 C35 108.0(6)
C43 N14 C39 109.9(7)
C35 N14 C39 110.0(7)
C43 N14 C47 111.4(7)
C35 N14 C47 111.0(6)
C39 N14 C47 106.6(6)
C36 C35 N14 116.2(7)
C36 C35 H35A 108.2
N14 C35 H35A 108.2
C36 C35 H35B 108.2
N14 C35 H35B 108.2
H35A C35 H35B 107.4
C35 C36 C37 110.5(7)
C35 C36 H36A 109.6
C37 C36 H36A 109.6
C35 C36 H36B 109.6
C37 C36 H36B 109.6
H36A C36 H36B 108.1
C36 C37 C38 112.7(8)
C36 C37 H37A 109.0
C38 C37 H37A 109.0
C36 C37 H37B 109.0
C38 C37 H37B 109.0
H37A C37 H37B 107.8
C37 C38 H38A 109.5
C37 C38 H38B 109.5
H38A C38 H38B 109.5
C37 C38 H38C 109.5
H38A C38 H38C 109.5
H38B C38 H38C 109.5
C40 C39 N14 116.6(7)
C40 C39 H39A 108.1
N14 C39 H39A 108.1
C40 C39 H39B 108.1
N14 C39 H39B 108.1
H39A C39 H39B 107.3
C39 C40 C41 110.3(8)
C39 C40 H40A 109.6
C41 C40 H40A 109.6
C39 C40 H40B 109.6
C41 C40 H40B 109.6
H40A C40 H40B 108.1
C40 C41 C42 112.0(9)
C40 C41 H41A 109.2
C42 C41 H41A 109.2
C40 C41 H41B 109.2
C42 C41 H41B 109.2
H41A C41 H41B 107.9
C41 C42 H42A 109.5
C41 C42 H42B 109.5
H42A C42 H42B 109.5
C41 C42 H42C 109.5
H42A C42 H42C 109.5
H42B C42 H42C 109.5
N14 C43 C44 115.4(7)
N14 C43 H43A 108.4
C44 C43 H43A 108.4
N14 C43 H43B 108.4
C44 C43 H43B 108.4
H43A C43 H43B 107.5
C45 C44 C43 111.7(8)
C45 C44 H44A 109.3
C43 C44 H44A 109.3
C45 C44 H44B 109.3
C43 C44 H44B 109.3
H44A C44 H44B 107.9
C44 C45 C46 112.1(9)
C44 C45 H45A 109.2
C46 C45 H45A 109.2
C44 C45 H45B 109.2
C46 C45 H45B 109.2
H45A C45 H45B 107.9
C45 C46 H46A 109.5
C45 C46 H46B 109.5
H46A C46 H46B 109.5
C45 C46 H46C 109.5
H46A C46 H46C 109.5
H46B C46 H46C 109.5
C48 C47 N14 114.8(7)
C48 C47 H47A 108.6
N14 C47 H47A 108.6
C48 C47 H47B 108.6
N14 C47 H47B 108.6
H47A C47 H47B 107.5
C47 C48 C49 110.1(7)
C47 C48 H48A 109.6
C49 C48 H48A 109.6
C47 C48 H48B 109.6
C49 C48 H48B 109.6
H48A C48 H48B 108.2
C50 C49 C48 113.8(9)
C50 C49 H49A 108.8
C48 C49 H49A 108.8
C50 C49 H49B 108.8
C48 C49 H49B 108.8
H49A C49 H49B 107.7
C49 C50 H50A 109.5
C49 C50 H50B 109.5
H50A C50 H50B 109.5
C49 C50 H50C 109.5
H50A C50 H50C 109.5
H50B C50 H50C 109.5
C51 N15 C59 108.0(6)
C51 N15 C55 110.2(6)
C59 N15 C55 110.2(6)
C51 N15 C63 110.6(6)
C59 N15 C63 110.4(6)
C55 N15 C63 107.4(6)
N15 C51 C52 114.7(6)
N15 C51 H51A 108.6
C52 C51 H51A 108.6
N15 C51 H51B 108.6
C52 C51 H51B 108.6
H51A C51 H51B 107.6
C53 C52 C51 112.6(7)
C53 C52 H52A 109.1
C51 C52 H52A 109.1
C53 C52 H52B 109.1
C51 C52 H52B 109.1
H52A C52 H52B 107.8
C52 C53 C54 114.0(10)
C52 C53 H53A 108.7
C54 C53 H53A 108.7
C52 C53 H53B 108.7
C54 C53 H53B 108.7
H53A C53 H53B 107.6
C53 C54 H54A 109.5
C53 C54 H54B 109.5
H54A C54 H54B 109.5
C53 C54 H54C 109.5
H54A C54 H54C 109.5
H54B C54 H54C 109.5
C56 C55 N15 115.3(7)
C56 C55 H55A 108.4
N15 C55 H55A 108.4
C56 C55 H55B 108.4
N15 C55 H55B 108.4
H55A C55 H55B 107.5
C55 C56 C57 109.6(7)
C55 C56 H56A 109.7
C57 C56 H56A 109.7
C55 C56 H56B 109.7
C57 C56 H56B 109.7
H56A C56 H56B 108.2
C56 C57 C58 111.3(8)
C56 C57 H57A 109.4
C58 C57 H57A 109.4
C56 C57 H57B 109.4
C58 C57 H57B 109.4
H57A C57 H57B 108.0
C57 C58 H58A 109.5
C57 C58 H58B 109.5
H58A C58 H58B 109.5
C57 C58 H58C 109.5
H58A C58 H58C 109.5
H58B C58 H58C 109.5
C60 C59 N15 114.3(6)
C60 C59 H59A 108.7
N15 C59 H59A 108.7
C60 C59 H59B 108.7
N15 C59 H59B 108.7
H59A C59 H59B 107.6
C61 C60 C59 113.5(7)
C61 C60 H60A 108.9
C59 C60 H60A 108.9
C61 C60 H60B 108.9
C59 C60 H60B 108.9
H60A C60 H60B 107.7
C60 C61 C62 112.9(8)
C60 C61 H61A 109.0
C62 C61 H61A 109.0
C60 C61 H61B 109.0
C62 C61 H61B 109.0
H61A C61 H61B 107.8
C61 C62 H62A 109.5
C61 C62 H62B 109.5
H62A C62 H62B 109.5
C61 C62 H62C 109.5
H62A C62 H62C 109.5
H62B C62 H62C 109.5
C64 C63 N15 117.2(6)
C64 C63 H63A 108.0
N15 C63 H63A 108.0
C64 C63 H63B 108.0
N15 C63 H63B 108.0
H63A C63 H63B 107.2
C63 C64 C65 112.9(8)
C63 C64 H64A 109.0
C65 C64 H64A 109.0
C63 C64 H64B 109.0
C65 C64 H64B 109.0
H64A C64 H64B 107.8
C66 C65 C64 115.3(8)
C66 C65 H65A 108.5
C64 C65 H65A 108.5
C66 C65 H65B 108.5
C64 C65 H65B 108.5
H65A C65 H65B 107.5
C65 C66 H66A 109.5
C65 C66 H66B 109.5
H66A C66 H66B 109.5
C65 C66 H66C 109.5
H66A C66 H66C 109.5
H66B C66 H66C 109.5
C79 N16 C75 111.0(7)
C79 N16 C67 111.6(7)
C75 N16 C67 105.2(7)
C79 N16 C71 107.6(6)
C75 N16 C71 111.0(7)
C67 N16 C71 110.4(7)
C68 C67 N16 116.0(7)
C68 C67 H67A 108.3
N16 C67 H67A 108.3
C68 C67 H67B 108.3
N16 C67 H67B 108.3
H67A C67 H67B 107.4
C67 C68 C69 109.1(8)
C67 C68 H68A 109.9
C69 C68 H68A 109.9
C67 C68 H68B 109.9
C69 C68 H68B 109.9
H68A C68 H68B 108.3
C70 C69 C68 112.2(8)
C70 C69 H69A 109.2
C68 C69 H69A 109.2
C70 C69 H69B 109.2
C68 C69 H69B 109.2
H69A C69 H69B 107.9
C69 C70 H70A 109.5
C69 C70 H70B 109.5
H70A C70 H70B 109.5
C69 C70 H70C 109.5
H70A C70 H70C 109.5
H70B C70 H70C 109.5
C72 C71 N16 116.0(7)
C72 C71 H71A 108.3
N16 C71 H71A 108.3
C72 C71 H71B 108.3
N16 C71 H71B 108.3
H71A C71 H71B 107.4
C73 C72 C71 111.7(8)
C73 C72 H72A 109.3
C71 C72 H72A 109.3
C73 C72 H72B 109.3
C71 C72 H72B 109.3
H72A C72 H72B 107.9
C72 C73 C74 114.0(11)
C72 C73 H73A 108.8
C74 C73 H73A 108.8
C72 C73 H73B 108.8
C74 C73 H73B 108.8
H73A C73 H73B 107.7
C73 C74 H74A 109.5
C73 C74 H74B 109.5
H74A C74 H74B 109.5
C73 C74 H74C 109.5
H74A C74 H74C 109.5
H74B C74 H74C 109.5
C76 C75 N16 115.3(8)
C76 C75 H75A 108.4
N16 C75 H75A 108.4
C76 C75 H75B 108.4
N16 C75 H75B 108.4
H75A C75 H75B 107.5
C75 C76 C77 109.4(9)
C75 C76 H76A 109.8
C77 C76 H76A 109.8
C75 C76 H76B 109.8
C77 C76 H76B 109.8
H76A C76 H76B 108.2
C78 C77 C76 113.5(11)
C78 C77 H77A 108.9
C76 C77 H77A 108.9
C78 C77 H77B 108.9
C76 C77 H77B 108.9
H77A C77 H77B 107.7
C77 C78 H78A 109.5
C77 C78 H78B 109.5
H78A C78 H78B 109.5
C77 C78 H78C 109.5
H78A C78 H78C 109.5
H78B C78 H78C 109.5
N16 C79 C80 116.2(7)
N16 C79 H79A 108.2
C80 C79 H79A 108.2
N16 C79 H79B 108.2
C80 C79 H79B 108.2
H79A C79 H79B 107.4
C79 C80 C81 110.0(7)
C79 C80 H80A 109.7
C81 C80 H80A 109.7
C79 C80 H80B 109.7
C81 C80 H80B 109.7
H80A C80 H80B 108.2
C80 C81 C82 111.3(8)
C80 C81 H81A 109.4
C82 C81 H81A 109.4
C80 C81 H81B 109.4
C82 C81 H81B 109.4
H81A C81 H81B 108.0
C81 C82 H82A 109.5
C81 C82 H82B 109.5
H82A C82 H82B 109.5
C81 C82 H82C 109.5
H82A C82 H82C 109.5
H82B C82 H82C 109.5
C83 N17 C95 111.5(6)
C83 N17 C91 105.5(6)
C95 N17 C91 112.2(7)
C83 N17 C87 110.8(7)
C95 N17 C87 105.4(7)
C91 N17 C87 111.5(7)
N17 C83 C84 114.4(6)
N17 C83 H83A 108.7
C84 C83 H83A 108.7
N17 C83 H83B 108.7
C84 C83 H83B 108.7
H83A C83 H83B 107.6
C85 C84 C83 110.2(7)
C85 C84 H84A 109.6
C83 C84 H84A 109.6
C85 C84 H84B 109.6
C83 C84 H84B 109.6
H84A C84 H84B 108.1
C86 C85 C84 112.8(8)
C86 C85 H85A 109.0
C84 C85 H85A 109.0
C86 C85 H85B 109.0
C84 C85 H85B 109.0
H85A C85 H85B 107.8
C85 C86 H86A 109.5
C85 C86 H86B 109.5
H86A C86 H86B 109.5
C85 C86 H86C 109.5
H86A C86 H86C 109.5
H86B C86 H86C 109.5
C88 C87 N17 114.0(8)
C88 C87 H87A 108.8
N17 C87 H87A 108.8
C88 C87 H87B 108.8
N17 C87 H87B 108.8
H87A C87 H87B 107.7
C87 C88 C89 110.3(9)
C87 C88 H88A 109.6
C89 C88 H88A 109.6
C87 C88 H88B 109.6
C89 C88 H88B 109.6
H88A C88 H88B 108.1
C90 C89 C88 113.7(11)
C90 C89 H89A 108.8
C88 C89 H89A 108.8
C90 C89 H89B 108.8
C88 C89 H89B 108.8
H89A C89 H89B 107.7
C89 C90 H90A 109.5
C89 C90 H90B 109.5
H90A C90 H90B 109.5
C89 C90 H90C 109.5
H90A C90 H90C 109.5
H90B C90 H90C 109.5
C92 C91 N17 114.6(7)
C92 C91 H91A 108.6
N17 C91 H91A 108.6
C92 C91 H91B 108.6
N17 C91 H91B 108.6
H91A C91 H91B 107.6
C93 C92 C91 110.7(9)
C93 C92 H92A 109.5
C91 C92 H92A 109.5
C93 C92 H92B 109.5
C91 C92 H92B 109.5
H92A C92 H92B 108.1
C94 C93 C92 112.5(12)
C94 C93 H93A 109.1
C92 C93 H93A 109.1
C94 C93 H93B 109.1
C92 C93 H93B 109.1
H93A C93 H93B 107.8
C93 C94 H94A 109.5
C93 C94 H94B 109.5
H94A C94 H94B 109.5
C93 C94 H94C 109.5
H94A C94 H94C 109.5
H94B C94 H94C 109.5
C96 C95 N17 117.5(7)
C96 C95 H95A 107.9
N17 C95 H95A 107.9
C96 C95 H95B 107.9
N17 C95 H95B 107.9
H95A C95 H95B 107.2
C97 C96 C95 119.7(9)
C97 C96 H96A 107.4
C95 C96 H96A 107.4
C97 C96 H96B 107.4
C95 C96 H96B 107.4
H96A C96 H96B 106.9
C96 C97 C98 112.8(10)
C96 C97 H97A 109.0
C98 C97 H97A 109.0
C96 C97 H97B 109.0
C98 C97 H97B 109.0
H97A C97 H97B 107.8
C97 C98 H98A 109.5
C97 C98 H98B 109.5
H98A C98 H98B 109.5
C97 C98 H98C 109.5
H98A C98 H98C 109.5
H98B C98 H98C 109.5
C111 N18 C103 107.5(6)
C111 N18 C99 111.4(6)
C103 N18 C99 111.3(6)
C111 N18 C107 110.7(6)
C103 N18 C107 110.8(6)
C99 N18 C107 105.2(6)
C100 C99 N18 115.9(7)
C100 C99 H99A 108.3
N18 C99 H99A 108.3
C100 C99 H99B 108.3
N18 C99 H99B 108.3
H99A C99 H99B 107.4
C101 C100 C99 109.7(7)
C101 C100 H100 109.7
C99 C100 H100 109.7
C101 C100 H101 109.7
C99 C100 H101 109.7
H100 C100 H101 108.2
C100 C101 C102 113.3(8)
C100 C101 H102 108.9
C102 C101 H102 108.9
C100 C101 H103 108.9
C102 C101 H103 108.9
H102 C101 H103 107.7
C101 C102 H10A 109.5
C101 C102 H10B 109.5
H10A C102 H10B 109.5
C101 C102 H10C 109.5
H10A C102 H10C 109.5
H10B C102 H10C 109.5
N18 C103 C104 116.5(6)
N18 C103 H104 108.2
C104 C103 H104 108.2
N18 C103 H105 108.2
C104 C103 H105 108.2
H104 C103 H105 107.3
C103 C104 C105 109.1(7)
C103 C104 H106 109.9
C105 C104 H106 109.9
C103 C104 H107 109.9
C105 C104 H107 109.9
H106 C104 H107 108.3
C106 C105 C104 110.7(8)
C106 C105 H108 109.5
C104 C105 H108 109.5
C106 C105 H109 109.5
C104 C105 H109 109.5
H108 C105 H109 108.1
C105 C106 H10D 109.5
C105 C106 H10E 109.5
H10D C106 H10E 109.5
C105 C106 H10F 109.5
H10D C106 H10F 109.5
H10E C106 H10F 109.5
N18 C107 C108 115.2(6)
N18 C107 H110 108.5
C108 C107 H110 108.5
N18 C107 H111 108.5
C108 C107 H111 108.5
H110 C107 H111 107.5
C109 C108 C107 108.6(7)
C109 C108 H112 110.0
C107 C108 H112 110.0
C109 C108 H113 110.0
C107 C108 H113 110.0
H112 C108 H113 108.4
C108 C109 C110 112.4(8)
C108 C109 H114 109.1
C110 C109 H114 109.1
C108 C109 H115 109.1
C110 C109 H115 109.1
H114 C109 H115 107.9
C109 C110 H11A 109.5
C109 C110 H11B 109.5
H11A C110 H11B 109.5
C109 C110 H11C 109.5
H11A C110 H11C 109.5
H11B C110 H11C 109.5
N18 C111 C112 117.2(7)
N18 C111 H116 108.0
C112 C111 H116 108.0
N18 C111 H117 108.0
C112 C111 H117 108.0
H116 C111 H117 107.2
C111 C112 C113 109.5(8)
C111 C112 H118 109.8
C113 C112 H118 109.8
C111 C112 H119 109.8
C113 C112 H119 109.8
H118 C112 H119 108.2
C114 C113 C112 112.6(9)
C114 C113 H120 109.1
C112 C113 H120 109.1
C114 C113 H121 109.1
C112 C113 H121 109.1
H120 C113 H121 107.8
C113 C114 H11D 109.5
C113 C114 H11E 109.5
H11D C114 H11E 109.5
C113 C114 H11F 109.5
H11D C114 H11F 109.5
H11E C114 H11F 109.5

loop_
_geom_bond_atom_site_label_1
_geom_bond_atom_site_label_2
_geom_bond_distance
Ru1 N2 1.707(6)
Ru1 O1 2.009(5)
Ru1 N1 2.078(6)
Ru1 Cl3 2.3641(19)
Ru1 Cl2 2.3701(18)
Ru1 Cl1 2.3755(19)
O1 C2 1.322(10)
O2 C2 1.218(10)
O3 N2 1.178(8)
N1 C1 1.488(9)
N1 H1A 0.9200
N1 H1B 0.9200
C1 C3 1.514(12)
C1 C2 1.530(11)
C1 H1 1.0000
C3 H3A 0.9800
C3 H3B 0.9800
C3 H3C 0.9800
Ru2 N4 1.722(10)
Ru2 O4 1.957(5)
Ru2 N3 2.076(6)
Ru2 Cl6 2.354(2)
Ru2 Cl4 2.3674(18)
Ru2 Cl5 2.3882(19)
O4 C5 1.336(9)
O5 C5 1.197(10)
O6 N4 1.167(11)
N3 C4 1.498(10)
N3 H3D 0.9200
N3 H3E 0.9200
C4 C6 1.519(12)
C4 C5 1.531(12)
C4 H4 1.0000
C6 H6A 0.9800
C6 H6B 0.9800
C6 H6C 0.9800
Ru3 N6 1.714(6)
Ru3 O7 1.989(5)
Ru3 N5 2.055(6)
Ru3 Cl7 2.367(2)
Ru3 Cl8 2.370(2)
Ru3 Cl9 2.3770(19)
O7 C8 1.292(10)
O8 C8 1.233(10)
O9 N6 1.153(9)
N5 C7 1.484(10)
N5 H5A 0.9200
N5 H5B 0.9200
C7 C8 1.519(11)
C7 C9 1.522(12)
C7 H7 1.0000
C9 H9A 0.9800
C9 H9B 0.9800
C9 H9C 0.9800
Ru4 N8 1.704(8)
Ru4 O10 1.998(6)
Ru4 N7 2.080(6)
Ru4 Cl12 2.344(2)
Ru4 Cl10 2.366(2)
Ru4 Cl11 2.393(2)
O10 C11 1.303(10)
O11 C11 1.229(10)
O12 N8 1.178(10)
N7 C10 1.499(10)
N7 H7A 0.9200
N7 H7B 0.9200
C10 C11 1.510(11)
C10 C12 1.515(11)
C10 H10 1.0000
C12 H12A 0.9800
C12 H12B 0.9800
C12 H12C 0.9800
Ru5 N10 1.713(6)
Ru5 O13 1.998(6)
Ru5 N9 2.072(6)
Ru5 Cl15 2.352(2)
Ru5 Cl13 2.371(2)
Ru5 Cl14 2.3979(19)
O13 C14 1.300(10)
O14 C14 1.217(10)
O15 N10 1.172(8)
N9 C13 1.479(9)
N9 H9D 0.9200
N9 H9E 0.9200
C13 C15 1.524(11)
C13 C14 1.545(11)
C13 H13 1.0000
C15 H15A 0.9800
C15 H15B 0.9800
C15 H15C 0.9800
Ru6 N12 1.725(8)
Ru6 O16 2.008(6)
Ru6 N11 2.075(7)
Ru6 Cl16 2.357(2)
Ru6 Cl17 2.364(3)
Ru6 Cl18 2.371(2)
O16 C17 1.291(12)
O17 C17 1.213(11)
O18 N12 1.136(10)
N11 C16 1.447(11)
N11 H11K 0.9200
N11 H11L 0.9200
C16 C18 1.493(15)
C16 C17 1.549(12)
C16 H16 1.0000
C18 H18A 0.9800
C18 H18B 0.9800
C18 H18C 0.9800
N13 C31 1.512(13)
N13 C23 1.516(15)
N13 C27 1.535(13)
N13 C19 1.537(14)
C19 C20 1.495(9)
C19 C20X 1.495(9)
C19 H19A 0.9600
C19 H19B 0.9600
C19 H19C 0.9599
C19 H19D 0.9600
C20 C21 1.495(9)
C20 H20A 0.9900
C20 H20B 0.9900
C21 C22 1.495(9)
C21 H21A 0.9900
C21 H21B 0.9900
C22 H22A 0.9800
C22 H22B 0.9800
C22 H22C 0.9800
C20X C21X 1.495(9)
C20X H20C 0.9900
C20X H20D 0.9900
C21X C22X 1.495(9)
C21X H21C 0.9900
C21X H21D 0.9900
C22X H22D 0.9800
C22X H22E 0.9800
C22X H22F 0.9800
C23 C24 1.502(15)
C23 H23A 0.9900
C23 H23B 0.9900
C24 C25 1.512(16)
C24 H24A 0.9900
C24 H24B 0.9900
C25 C26 1.497(17)
C25 H25A 0.9900
C25 H25B 0.9900
C26 H26A 0.9800
C26 H26B 0.9800
C26 H26C 0.9800
C27 C28 1.507(15)
C27 H27A 0.9900
C27 H27B 0.9900
C28 C29 1.506(14)
C28 H28A 0.9900
C28 H28B 0.9900
C29 C30 1.521(14)
C29 H29A 0.9900
C29 H29B 0.9900
C30 H30A 0.9800
C30 H30B 0.9800
C30 H30C 0.9800
C31 C32 1.492(17)
C31 H31A 0.9900
C31 H31B 0.9900
C32 C33 1.522(15)
C32 H32A 0.9900
C32 H32B 0.9900
C33 C34 1.526(19)
C33 H33A 0.9900
C33 H33B 0.9900
C34 H34A 0.9800
C34 H34B 0.9800
C34 H34C 0.9800
N14 C43 1.503(11)
N14 C35 1.504(11)
N14 C39 1.526(11)
N14 C47 1.531(11)
C35 C36 1.497(12)
C35 H35A 0.9900
C35 H35B 0.9900
C36 C37 1.506(12)
C36 H36A 0.9900
C36 H36B 0.9900
C37 C38 1.522(13)
C37 H37A 0.9900
C37 H37B 0.9900
C38 H38A 0.9800
C38 H38B 0.9800
C38 H38C 0.9800
C39 C40 1.503(13)
C39 H39A 0.9900
C39 H39B 0.9900
C40 C41 1.508(13)
C40 H40A 0.9900
C40 H40B 0.9900
C41 C42 1.511(15)
C41 H41A 0.9900
C41 H41B 0.9900
C42 H42A 0.9800
C42 H42B 0.9800
C42 H42C 0.9800
C43 C44 1.530(12)
C43 H43A 0.9900
C43 H43B 0.9900
C44 C45 1.498(13)
C44 H44A 0.9900
C44 H44B 0.9900
C45 C46 1.516(15)
C45 H45A 0.9900
C45 H45B 0.9900
C46 H46A 0.9800
C46 H46B 0.9800
C46 H46C 0.9800
C47 C48 1.511(12)
C47 H47A 0.9900
C47 H47B 0.9900
C48 C49 1.531(12)
C48 H48A 0.9900
C48 H48B 0.9900
C49 C50 1.511(14)
C49 H49A 0.9900
C49 H49B 0.9900
C50 H50A 0.9800
C50 H50B 0.9800
C50 H50C 0.9800
N15 C51 1.508(10)
N15 C59 1.511(10)
N15 C55 1.524(10)
N15 C63 1.526(10)
C51 C52 1.530(11)
C51 H51A 0.9900
C51 H51B 0.9900
C52 C53 1.509(12)
C52 H52A 0.9900
C52 H52B 0.9900
C53 C54 1.521(16)
C53 H53A 0.9900
C53 H53B 0.9900
C54 H54A 0.9800
C54 H54B 0.9800
C54 H54C 0.9800
C55 C56 1.499(12)
C55 H55A 0.9900
C55 H55B 0.9900
C56 C57 1.521(13)
C56 H56A 0.9900
C56 H56B 0.9900
C57 C58 1.527(13)
C57 H57A 0.9900
C57 H57B 0.9900
C58 H58A 0.9800
C58 H58B 0.9800
C58 H58C 0.9800
C59 C60 1.510(11)
C59 H59A 0.9900
C59 H59B 0.9900
C60 C61 1.495(12)
C60 H60A 0.9900
C60 H60B 0.9900
C61 C62 1.515(13)
C61 H61A 0.9900
C61 H61B 0.9900
C62 H62A 0.9800
C62 H62B 0.9800
C62 H62C 0.9800
C63 C64 1.491(12)
C63 H63A 0.9900
C63 H63B 0.9900
C64 C65 1.499(13)
C64 H64A 0.9900
C64 H64B 0.9900
C65 C66 1.475(13)
C65 H65A 0.9900
C65 H65B 0.9900
C66 H66A 0.9800
C66 H66B 0.9800
C66 H66C 0.9800
N16 C79 1.500(12)
N16 C75 1.526(11)
N16 C67 1.526(12)
N16 C71 1.528(10)
C67 C68 1.519(13)
C67 H67A 0.9900
C67 H67B 0.9900
C68 C69 1.523(13)
C68 H68A 0.9900
C68 H68B 0.9900
C69 C70 1.509(15)
C69 H69A 0.9900
C69 H69B 0.9900
C70 H70A 0.9800
C70 H70B 0.9800
C70 H70C 0.9800
C71 C72 1.503(14)
C71 H71A 0.9900
C71 H71B 0.9900
C72 C73 1.486(14)
C72 H72A 0.9900
C72 H72B 0.9900
C73 C74 1.506(16)
C73 H73A 0.9900
C73 H73B 0.9900
C74 H74A 0.9800
C74 H74B 0.9800
C74 H74C 0.9800
C75 C76 1.519(14)
C75 H75A 0.9900
C75 H75B 0.9900
C76 C77 1.529(14)
C76 H76A 0.9900
C76 H76B 0.9900
C77 C78 1.490(17)
C77 H77A 0.9900
C77 H77B 0.9900
C78 H78A 0.9800
C78 H78B 0.9800
C78 H78C 0.9800
C79 C80 1.504(12)
C79 H79A 0.9900
C79 H79B 0.9900
C80 C81 1.509(12)
C80 H80A 0.9900
C80 H80B 0.9900
C81 C82 1.520(13)
C81 H81A 0.9900
C81 H81B 0.9900
C82 H82A 0.9800
C82 H82B 0.9800
C82 H82C 0.9800
N17 C83 1.519(10)
N17 C95 1.523(11)
N17 C91 1.526(11)
N17 C87 1.527(12)
C83 C84 1.541(12)
C83 H83A 0.9900
C83 H83B 0.9900
C84 C85 1.528(12)
C84 H84A 0.9900
C84 H84B 0.9900
C85 C86 1.520(15)
C85 H85A 0.9900
C85 H85B 0.9900
C86 H86A 0.9800
C86 H86B 0.9800
C86 H86C 0.9800
C87 C88 1.516(13)
C87 H87A 0.9900
C87 H87B 0.9900
C88 C89 1.517(14)
C88 H88A 0.9900
C88 H88B 0.9900
C89 C90 1.465(19)
C89 H89A 0.9900
C89 H89B 0.9900
C90 H90A 0.9800
C90 H90B 0.9800
C90 H90C 0.9800
C91 C92 1.516(13)
C91 H91A 0.9900
C91 H91B 0.9900
C92 C93 1.512(17)
C92 H92A 0.9900
C92 H92B 0.9900
C93 C94 1.482(17)
C93 H93A 0.9900
C93 H93B 0.9900
C94 H94A 0.9800
C94 H94B 0.9800
C94 H94C 0.9800
C95 C96 1.509(13)
C95 H95A 0.9900
C95 H95B 0.9900
C96 C97 1.508(14)
C96 H96A 0.9900
C96 H96B 0.9900
C97 C98 1.517(16)
C97 H97A 0.9900
C97 H97B 0.9900
C98 H98A 0.9800
C98 H98B 0.9800
C98 H98C 0.9800
N18 C111 1.500(10)
N18 C103 1.514(10)
N18 C99 1.521(11)
N18 C107 1.521(10)
C99 C100 1.517(12)
C99 H99A 0.9900
C99 H99B 0.9900
C100 C101 1.511(13)
C100 H100 0.9900
C100 H101 0.9900
C101 C102 1.527(14)
C101 H102 0.9900
C101 H103 0.9900
C102 H10A 0.9800
C102 H10B 0.9800
C102 H10C 0.9800
C103 C104 1.521(11)
C103 H104 0.9900
C103 H105 0.9900
C104 C105 1.523(11)
C104 H106 0.9900
C104 H107 0.9900
C105 C106 1.516(14)
C105 H108 0.9900
C105 H109 0.9900
C106 H10D 0.9800
C106 H10E 0.9800
C106 H10F 0.9800
C107 C108 1.530(11)
C107 H110 0.9900
C107 H111 0.9900
C108 C109 1.522(12)
C108 H112 0.9900
C108 H113 0.9900
C109 C110 1.531(12)
C109 H114 0.9900
C109 H115 0.9900
C110 H11A 0.9800
C110 H11B 0.9800
C110 H11C 0.9800
C111 C112 1.512(12)
C111 H116 0.9900
C111 H117 0.9900
C112 C113 1.526(12)
C112 H118 0.9900
C112 H119 0.9900
C113 C114 1.495(14)
C113 H120 0.9900
C113 H121 0.9900
C114 H11D 0.9800
C114 H11E 0.9800
C114 H11F 0.9800

loop_
_geom_torsion_atom_site_label_1
_geom_torsion_atom_site_label_2
_geom_torsion_atom_site_label_3
_geom_torsion_atom_site_label_4
_geom_torsion
N1 Ru1 O1 C2 -12.5(5)
Cl3 Ru1 O1 C2 78.0(5)
Cl2 Ru1 O1 C2 -99.4(5)
Cl1 Ru1 O1 C2 170.7(5)
N2 Ru1 N1 C1 -154.3(5)
O1 Ru1 N1 C1 20.5(5)
Cl3 Ru1 N1 C1 -65.9(5)
Cl2 Ru1 N1 C1 109.0(5)
Cl1 Ru1 N1 C1 36.9(12)
Ru1 N1 C1 C3 -150.8(6)
Ru1 N1 C1 C2 -24.4(8)
Ru1 O1 C2 O2 -178.7(6)
Ru1 O1 C2 C1 1.7(9)
N1 C1 C2 O2 -164.2(7)
C3 C1 C2 O2 -38.0(11)
N1 C1 C2 O1 15.5(10)
C3 C1 C2 O1 141.7(7)
N3 Ru2 O4 C5 -3.0(5)
Cl6 Ru2 O4 C5 -89.1(5)
Cl4 Ru2 O4 C5 178.8(5)
Cl5 Ru2 O4 C5 84.6(5)
N4 Ru2 N3 C4 -177.4(5)
O4 Ru2 N3 C4 0.6(5)
Cl6 Ru2 N3 C4 90.2(5)
Cl4 Ru2 N3 C4 9.5(13)
Cl5 Ru2 N3 C4 -85.3(5)
Ru2 N3 C4 C6 -120.1(6)
Ru2 N3 C4 C5 1.4(8)
Ru2 O4 C5 O5 -175.2(6)
Ru2 O4 C5 C4 4.5(9)
N3 C4 C5 O5 176.1(7)
C6 C4 C5 O5 -61.3(10)
N3 C4 C5 O4 -3.6(9)
C6 C4 C5 O4 119.1(7)
N5 Ru3 O7 C8 -8.6(6)
Cl7 Ru3 O7 C8 172.7(6)
Cl8 Ru3 O7 C8 78.8(6)
Cl9 Ru3 O7 C8 -97.2(6)
N6 Ru3 N5 C7 -174.9(5)
O7 Ru3 N5 C7 6.9(5)
Cl7 Ru3 N5 C7 13.0(13)
Cl8 Ru3 N5 C7 -81.4(5)
Cl9 Ru3 N5 C7 95.3(5)
Ru3 N5 C7 C8 -4.9(8)
Ru3 N5 C7 C9 -128.5(6)
Ru3 O7 C8 O8 -172.1(7)
Ru3 O7 C8 C7 8.0(9)
N5 C7 C8 O8 178.4(7)
C9 C7 C8 O8 -58.9(10)
N5 C7 C8 O7 -1.7(10)
C9 C7 C8 O7 121.0(8)
N7 Ru4 O10 C11 -10.1(6)
Cl12 Ru4 O10 C11 -96.7(5)
Cl10 Ru4 O10 C11 171.8(5)
Cl11 Ru4 O10 C11 76.9(5)
N8 Ru4 N7 C10 -171.7(5)
O10 Ru4 N7 C10 6.3(5)
Cl12 Ru4 N7 C10 95.4(5)
Cl10 Ru4 N7 C10 16.5(14)
Cl11 Ru4 N7 C10 -80.1(5)
Ru4 N7 C10 C11 -2.4(8)
Ru4 N7 C10 C12 -124.0(6)
Ru4 O10 C11 O11 -169.8(6)
Ru4 O10 C11 C10 11.8(9)
N7 C10 C11 O11 175.7(7)
C12 C10 C11 O11 -60.1(10)
N7 C10 C11 O10 -5.9(10)
C12 C10 C11 O10 118.4(8)
N9 Ru5 O13 C14 -4.6(5)
Cl15 Ru5 O13 C14 -91.7(5)
Cl13 Ru5 O13 C14 177.2(5)
Cl14 Ru5 O13 C14 81.5(5)
N10 Ru5 N9 C13 -173.6(5)
O13 Ru5 N9 C13 2.4(5)
Cl15 Ru5 N9 C13 91.2(5)
Cl13 Ru5 N9 C13 12.7(14)
Cl14 Ru5 N9 C13 -84.6(5)
Ru5 N9 C13 C15 -122.7(6)
Ru5 N9 C13 C14 -0.4(7)
Ru5 O13 C14 O14 -176.2(6)
Ru5 O13 C14 C13 5.7(9)
N9 C13 C14 O14 178.4(7)
C15 C13 C14 O14 -58.7(9)
N9 C13 C14 O13 -3.3(9)
C15 C13 C14 O13 119.6(7)
N11 Ru6 O16 C17 -8.4(6)
Cl16 Ru6 O16 C17 174.1(6)
Cl17 Ru6 O16 C17 81.3(6)
Cl18 Ru6 O16 C17 -95.9(6)
N12 Ru6 N11 C16 -162.1(6)
O16 Ru6 N11 C16 18.4(6)
Cl16 Ru6 N11 C16 28.7(13)
Cl17 Ru6 N11 C16 -69.9(6)
Cl18 Ru6 N11 C16 107.1(6)
Ru6 N11 C16 C18 -148.7(7)
Ru6 N11 C16 C17 -24.1(9)
Ru6 O16 C17 O17 -179.3(7)
Ru6 O16 C17 C16 -3.1(10)
N11 C16 C17 O17 -165.4(9)
C18 C16 C17 O17 -40.7(14)
N11 C16 C17 O16 18.3(12)
C18 C16 C17 O16 143.0(10)
C31 N13 C19 C20 -54.7(12)
C23 N13 C19 C20 62.5(11)
C27 N13 C19 C20 -175.3(9)
C31 N13 C19 C20X -65.6(18)
C23 N13 C19 C20X 51.6(18)
C27 N13 C19 C20X 173.8(17)
C20X C19 C20 C21 -33.7(14)
N13 C19 C20 C21 -125.6(12)
C19 C20 C21 C22 -169.5(17)
N13 C19 C20X C21X -179.9(19)
C31 N13 C23 C24 177.8(10)
C27 N13 C23 C24 -59.7(13)
C19 N13 C23 C24 58.6(13)
N13 C23 C24 C25 -177.8(11)
C23 C24 C25 C26 179.4(12)
C31 N13 C27 C28 56.4(13)
C23 N13 C27 C28 -63.4(12)
C19 N13 C27 C28 176.0(10)
N13 C27 C28 C29 175.0(9)
C27 C28 C29 C30 171.4(10)
C23 N13 C31 C32 -179.5(10)
C27 N13 C31 C32 57.3(14)
C19 N13 C31 C32 -60.1(12)
N13 C31 C32 C33 179.0(10)
C31 C32 C33 C34 179.8(12)
C43 N14 C35 C36 -175.6(8)
C39 N14 C35 C36 64.5(10)
C47 N14 C35 C36 -53.2(10)
N14 C35 C36 C37 -175.4(7)
C35 C36 C37 C38 -169.9(8)
C43 N14 C39 C40 -64.5(10)
C35 N14 C39 C40 54.3(10)
C47 N14 C39 C40 174.7(8)
N14 C39 C40 C41 171.0(8)
C39 C40 C41 C42 180.0(10)
C35 N14 C43 C44 174.7(8)
C39 N14 C43 C44 -65.3(10)
C47 N14 C43 C44 52.6(10)
N14 C43 C44 C45 178.8(8)
C43 C44 C45 C46 -178.7(9)
C43 N14 C47 C48 58.5(9)
C35 N14 C47 C48 -61.9(9)
C39 N14 C47 C48 178.4(7)
N14 C47 C48 C49 179.3(7)
C47 C48 C49 C50 63.4(11)
C59 N15 C51 C52 176.7(7)
C55 N15 C51 C52 56.3(9)
C63 N15 C51 C52 -62.4(9)
N15 C51 C52 C53 167.7(8)
C51 C52 C53 C54 -72.7(11)
C51 N15 C55 C56 60.1(9)
C59 N15 C55 C56 -59.1(9)
C63 N15 C55 C56 -179.3(7)
N15 C55 C56 C57 169.1(7)
C55 C56 C57 C58 -177.5(8)
C51 N15 C59 C60 -170.9(7)
C55 N15 C59 C60 -50.5(9)
C63 N15 C59 C60 68.0(8)
N15 C59 C60 C61 -170.5(7)
C59 C60 C61 C62 -176.2(8)
C51 N15 C63 C64 -53.4(10)
C59 N15 C63 C64 66.1(10)
C55 N15 C63 C64 -173.7(8)
N15 C63 C64 C65 179.8(8)
C63 C64 C65 C66 -179.5(10)
C79 N16 C67 C68 -56.7(9)
C75 N16 C67 C68 -177.2(7)
C71 N16 C67 C68 62.9(10)
N16 C67 C68 C69 179.4(7)
C67 C68 C69 C70 -176.8(8)
C79 N16 C71 C72 -173.2(9)
C75 N16 C71 C72 -51.6(11)
C67 N16 C71 C72 64.7(11)
N16 C71 C72 C73 173.2(10)
C71 C72 C73 C74 -170.2(11)
C79 N16 C75 C76 61.0(10)
C67 N16 C75 C76 -178.1(8)
C71 N16 C75 C76 -58.6(10)
N16 C75 C76 C77 -178.2(8)
C75 C76 C77 C78 -178.1(10)
C75 N16 C79 C80 57.0(10)
C67 N16 C79 C80 -60.1(10)
C71 N16 C79 C80 178.6(8)
N16 C79 C80 C81 -177.9(8)
C79 C80 C81 C82 -179.0(9)
C95 N17 C83 C84 -57.8(10)
C91 N17 C83 C84 -179.9(7)
C87 N17 C83 C84 59.3(9)
N17 C83 C84 C85 -177.4(7)
C83 C84 C85 C86 -177.4(9)
C83 N17 C87 C88 60.1(11)
C95 N17 C87 C88 -179.1(9)
C91 N17 C87 C88 -57.2(11)
N17 C87 C88 C89 170.1(11)
C87 C88 C89 C90 170.5(14)
C83 N17 C91 C92 -176.2(9)
C95 N17 C91 C92 62.1(11)
C87 N17 C91 C92 -55.8(11)
N17 C91 C92 C93 173.9(10)
C91 C92 C93 C94 72.0(14)
C83 N17 C95 C96 -51.9(10)
C91 N17 C95 C96 66.3(9)
C87 N17 C95 C96 -172.2(8)
N17 C95 C96 C97 -86.8(11)
C95 C96 C97 C98 -177.0(8)
C111 N18 C99 C100 -53.0(10)
C103 N18 C99 C100 66.9(9)
C107 N18 C99 C100 -173.0(7)
N18 C99 C100 C101 -171.9(7)
C99 C100 C101 C102 76.9(10)
C111 N18 C103 C104 -179.1(7)
C99 N18 C103 C104 58.7(9)
C107 N18 C103 C104 -58.0(9)
N18 C103 C104 C105 165.9(7)
C103 C104 C105 C106 -177.3(8)
C111 N18 C107 C108 66.9(9)
C103 N18 C107 C108 -52.3(9)
C99 N18 C107 C108 -172.7(7)
N18 C107 C108 C109 -169.8(7)
C107 C108 C109 C110 -168.9(7)
C103 N18 C111 C112 179.1(7)
C99 N18 C111 C112 -58.8(10)
C107 N18 C111 C112 57.9(9)
N18 C111 C112 C113 179.4(7)
C111 C112 C113 C114 -179.7(8)
